data_7102698
loop_
_publ_author_name
'Shaw, Rachel'
'Tidmarsh, Ian S'
'Laye, Rebecca H'
'Breeze, Barbara'
'Helliwell, Madeleine'
'Brechin, Euan K'
'Heath, Sarah L'
'Murrie, Mark'
'Ochsenbein, Stefan'
'Gudel, Hans-Ulrich'
'McInnes, Eric J L'

_publ_section_title
;
 Supertetrahedral decametallic Ni(II) clusters directed by
 micro(6)-tris-alkoxides.
;
_journal_issue 12
_journal_name_full 'Chemical communications (Cambridge, England)'
_journal_page_first 1418
_journal_page_last 1419
_journal_paper_doi 10.1039/b403876b
_journal_year 2004
_chemical_formula_sum 'C106 H126 Ni10 O31'
_chemical_formula_weight 2483.17
_chemical_name_systematic
;
?
;
_space_group_IT_number 62
_symmetry_cell_setting orthorhombic
_symmetry_space_group_name_Hall '-P 2ac 2n'
_symmetry_space_group_name_H-M 'P n m a'
_atom_sites_solution_hydrogens geom
_atom_sites_solution_primary direct
_atom_sites_solution_secondary difmap
_audit_creation_method SHELXL-97
_cell_angle_alpha 90.00
_cell_angle_beta 90.00
_cell_angle_gamma 90.00
_cell_formula_units_Z 4
_cell_length_a 24.723(2)
_cell_length_b 24.201(2)
_cell_length_c 17.6490(15)
_cell_measurement_reflns_used 7167
_cell_measurement_temperature 100(2)
_cell_measurement_theta_max 26.12
_cell_measurement_theta_min 2.18
_cell_volume 10559.6(15)
_computing_cell_refinement 'Bruker SMART'
_computing_data_collection 'Bruker SMART'
_computing_data_reduction 'Bruker SMART'
_computing_molecular_graphics 'Bruker SHELXTL'
_computing_publication_material 'Bruker SHELXTL'
_computing_structure_refinement 'SHELXL-97 (Sheldrick, 1997)'
_computing_structure_solution 'SHELXS-97 (Sheldrick, 1990)'
_diffrn_ambient_temperature 100(2)
_diffrn_measured_fraction_theta_full 0.998
_diffrn_measured_fraction_theta_max 0.998
_diffrn_measurement_device_type 'Bruker-AXS Apex area detector'
_diffrn_measurement_method 'phi and omega scans'
_diffrn_radiation_monochromator graphite
_diffrn_radiation_source 'fine-focus sealed tube'
_diffrn_radiation_type MoK\a
_diffrn_radiation_wavelength 0.71073
_diffrn_reflns_av_R_equivalents 0.1075
_diffrn_reflns_av_sigmaI/netI 0.0533
_diffrn_reflns_limit_h_max 30
_diffrn_reflns_limit_h_min -30
_diffrn_reflns_limit_k_max 30
_diffrn_reflns_limit_k_min -30
_diffrn_reflns_limit_l_max 22
_diffrn_reflns_limit_l_min -22
_diffrn_reflns_number 82288
_diffrn_reflns_theta_full 26.43
_diffrn_reflns_theta_max 26.43
_diffrn_reflns_theta_min 1.65
_diffrn_standards_decay_% 0
_exptl_absorpt_coefficient_mu 1.818
_exptl_absorpt_correction_T_max 0.6115
_exptl_absorpt_correction_T_min 0.4633
_exptl_absorpt_correction_type semi-empirical
_exptl_absorpt_process_details 'repeated and equivalent reflections'
_exptl_crystal_colour Green
_exptl_crystal_density_diffrn 1.562
_exptl_crystal_density_method 'not measured'
_exptl_crystal_description Block
_exptl_crystal_F_000 5160
_exptl_crystal_size_max 0.50
_exptl_crystal_size_mid 0.40
_exptl_crystal_size_min 0.30
_refine_diff_density_max 2.122
_refine_diff_density_min -0.791
_refine_diff_density_rms 0.120
_refine_ls_extinction_method none
_refine_ls_goodness_of_fit_ref 1.030
_refine_ls_hydrogen_treatment mixed
_refine_ls_matrix_type full
_refine_ls_number_parameters 661
_refine_ls_number_reflns 11110
_refine_ls_number_restraints 31
_refine_ls_restrained_S_all 1.042
_refine_ls_R_factor_all 0.0735
_refine_ls_R_factor_gt 0.0504
_refine_ls_shift/su_max 0.000
_refine_ls_shift/su_mean 0.000
_refine_ls_structure_factor_coef Fsqd
_refine_ls_weighting_details 'calc w=1/[\s^2^(Fo^2^)+(0.0903P)^2^+8.7927P] where P=(Fo^2^+2Fc^2^)/3'
_refine_ls_weighting_scheme calc
_refine_ls_wR_factor_gt 0.1416
_refine_ls_wR_factor_ref 0.1576
_reflns_number_gt 7831
_reflns_number_total 11110
_reflns_threshold_expression >2sigma(I)
_cod_data_source_file b403876b.txt
_cod_data_source_block bexm
_cod_depositor_comments
;
The following automatic conversions were performed:
'_symmetry_cell_setting' value 'Orthorhombic' changed to 'orthorhombic'
according to '/home/saulius/struct/CIF-dictionaries/cif_core.dic'
dictionary named 'cif_core.dic' version 2.4.1 from 2010-06-29.

Automatic conversion script
Id: cif_fix_enum 1527 2010-12-29 10:47:43Z saulius 
;
_cod_original_sg_symbol_H-M Pnma
_cod_database_code 7102698

loop_
_symmetry_equiv_pos_as_xyz
'x, y, z'
'-x+1/2, -y, z+1/2'
'-x, y+1/2, -z'
'x+1/2, -y+1/2, -z+1/2'
'-x, -y, -z'
'x-1/2, y, -z-1/2'
'x, -y-1/2, z'
'-x-1/2, y-1/2, z-1/2'

loop_
_atom_site_label
_atom_site_type_symbol
_atom_site_fract_x
_atom_site_fract_y
_atom_site_fract_z
_atom_site_U_iso_or_equiv
_atom_site_adp_type
_atom_site_occupancy
_atom_site_symmetry_multiplicity
_atom_site_calc_flag
_atom_site_refinement_flags
_atom_site_disorder_assembly
_atom_site_disorder_group
Ni1 Ni -0.03115(3) 0.2500 0.50746(4) 0.03126(18) Uani 1 2 d S . .
Ni2 Ni 0.08964(3) 0.2500 0.48726(4) 0.03120(18) Uani 1 2 d S . .
Ni3 Ni 0.20806(3) 0.2500 0.48218(4) 0.0413(2) Uani 1 2 d S . .
Ni4 Ni 0.021904(18) 0.188513(19) 0.37437(3) 0.02581(13) Uani 1 1 d . . .
Ni5 Ni 0.142200(18) 0.18832(2) 0.35962(3) 0.02858(13) Uani 1 1 d . . .
Ni6 Ni 0.074367(19) 0.12672(2) 0.23976(3) 0.03074(14) Uani 1 1 d . . .
Ni7 Ni 0.07475(2) 0.2500 0.24760(4) 0.02556(16) Uani 1 2 d S . .
O1 O 0.08167(12) 0.2500 0.36731(18) 0.0235(7) Uani 1 2 d S . .
O2 O -0.08752(10) 0.19106(11) 0.52115(16) 0.0362(6) Uani 1 1 d D . .
C1 C -0.1637(2) 0.2500 0.5279(3) 0.0321(12) Uani 1 2 d SD . .
H1 H -0.2021 0.2500 0.5293 0.039 Uiso 1 2 calc SR . .
C2 C -0.13812(15) 0.19893(16) 0.52697(18) 0.0317(8) Uani 1 1 d D . .
C3 C -0.17204(16) 0.14779(16) 0.5344(2) 0.0354(9) Uani 1 1 d D . .
C4 C -0.22580(18) 0.14560(19) 0.5109(3) 0.0463(11) Uani 1 1 d D . .
H4 H -0.2419 0.1776 0.4893 0.056 Uiso 1 1 calc R . .
C5 C -0.2560(2) 0.0986(2) 0.5182(3) 0.0598(14) Uani 1 1 d D . .
H5 H -0.2924 0.0980 0.5011 0.072 Uiso 1 1 calc R . .
C6 C -0.2337(2) 0.0520(2) 0.5504(3) 0.0609(14) Uani 1 1 d D . .
H6 H -0.2548 0.0195 0.5566 0.073 Uiso 1 1 calc R . .
C7 C -0.1800(2) 0.0531(2) 0.5735(3) 0.0570(13) Uani 1 1 d D . .
H7 H -0.1642 0.0211 0.5954 0.068 Uiso 1 1 calc R . .
C8 C -0.14929(17) 0.10060(18) 0.5647(3) 0.0445(10) Uani 1 1 d D . .
H8 H -0.1124 0.1007 0.5796 0.053 Uiso 1 1 calc R . .
O3 O 0.26462(12) 0.19094(15) 0.48469(17) 0.0508(8) Uani 1 1 d . . .
C9 C 0.3408(2) 0.2500 0.4958(4) 0.0554(19) Uani 1 2 d S . .
H9 H 0.3788 0.2500 0.5043 0.067 Uiso 1 2 calc SR . .
C10 C 0.31569(17) 0.1990(3) 0.4903(2) 0.0548(14) Uani 1 1 d . . .
C11 C 0.34917(18) 0.1468(3) 0.4888(3) 0.0562(14) Uani 1 1 d . . .
C12 C 0.40084(19) 0.1462(3) 0.4567(3) 0.0661(16) Uani 1 1 d . . .
H12 H 0.4159 0.1796 0.4377 0.079 Uiso 1 1 calc R . .
C13 C 0.4303(2) 0.0979(3) 0.4520(4) 0.078(2) Uani 1 1 d . . .
H13 H 0.4649 0.0980 0.4284 0.094 Uiso 1 1 calc R . .
C14 C 0.4100(2) 0.0501(3) 0.4810(4) 0.089(2) Uani 1 1 d . . .
H14 H 0.4308 0.0171 0.4795 0.107 Uiso 1 1 calc R . .
C15 C 0.3584(3) 0.0498(3) 0.5130(3) 0.087(2) Uani 1 1 d . . .
H15 H 0.3436 0.0165 0.5325 0.104 Uiso 1 1 calc R . .
C16 C 0.3289(2) 0.0982(3) 0.5163(3) 0.0711(17) Uani 1 1 d . . .
H16 H 0.2938 0.0977 0.5380 0.085 Uiso 1 1 calc R . .
O4 O 0.13282(11) 0.07028(12) 0.22469(17) 0.0402(7) Uani 1 1 d . . .
O5 O 0.01777(11) 0.06675(11) 0.23866(17) 0.0399(7) Uani 1 1 d . . .
C17 C 0.07715(18) -0.00869(18) 0.2215(3) 0.0460(11) Uani 1 1 d . . .
H17 H 0.0780 -0.0478 0.2163 0.055 Uiso 1 1 calc R . .
C18 C 0.12630(17) 0.01819(18) 0.2183(2) 0.0402(10) Uani 1 1 d . . .
C19 C 0.17680(18) -0.01474(19) 0.2048(3) 0.0454(11) Uani 1 1 d . . .
C20 C 0.1818(2) -0.0688(2) 0.2288(3) 0.0727(18) Uani 1 1 d . . .
H20 H 0.1530 -0.0854 0.2561 0.087 Uiso 1 1 calc R . .
C21 C 0.2277(3) -0.0992(3) 0.2142(4) 0.089(2) Uani 1 1 d . . .
H21 H 0.2309 -0.1359 0.2327 0.106 Uiso 1 1 calc R . .
C22 C 0.2680(2) -0.0765(3) 0.1733(4) 0.078(2) Uani 1 1 d . . .
H22 H 0.2990 -0.0980 0.1614 0.093 Uiso 1 1 calc R . .
C23 C 0.26491(19) -0.0226(3) 0.1487(3) 0.0645(16) Uani 1 1 d . . .
H23 H 0.2937 -0.0068 0.1203 0.077 Uiso 1 1 calc R . .
C24 C 0.21888(18) 0.0084(2) 0.1658(3) 0.0524(12) Uani 1 1 d . . .
H24 H 0.2168 0.0459 0.1503 0.063 Uiso 1 1 calc R . .
C25 C 0.02647(18) 0.01536(18) 0.2314(3) 0.0417(10) Uani 1 1 d . . .
C26 C -0.0217(2) -0.02130(19) 0.2305(3) 0.0529(12) Uani 1 1 d . . .
C27 C -0.0188(3) -0.0759(2) 0.2574(5) 0.092(2) Uani 1 1 d . . .
H27 H 0.0140 -0.0896 0.2782 0.111 Uiso 1 1 calc R . .
C28 C -0.0644(3) -0.1098(3) 0.2532(5) 0.106(3) Uani 1 1 d . . .
H28 H -0.0627 -0.1463 0.2729 0.127 Uiso 1 1 calc R . .
C29 C -0.1112(3) -0.0913(3) 0.2214(4) 0.0757(18) Uani 1 1 d . . .
H29 H -0.1412 -0.1155 0.2156 0.091 Uiso 1 1 calc R . .
C30 C -0.1146(2) -0.0381(2) 0.1982(4) 0.0674(16) Uani 1 1 d . . .
H30 H -0.1477 -0.0245 0.1779 0.081 Uiso 1 1 calc R . .
C31 C -0.0703(2) -0.0031(2) 0.2037(3) 0.0575(13) Uani 1 1 d . . .
H31 H -0.0739 0.0344 0.1886 0.069 Uiso 1 1 calc R . .
O6 O 0.02984(10) 0.19347(11) 0.48753(15) 0.0318(6) Uani 1 1 d . . .
O7 O 0.08138(10) 0.13240(11) 0.35914(15) 0.0323(6) Uani 1 1 d . . .
O8 O 0.14721(10) 0.19223(12) 0.47219(15) 0.0359(7) Uani 1 1 d . . .
C32 C 0.0916(2) 0.0579(2) 0.5464(3) 0.0642(16) Uani 1 1 d . A .
H32A H 0.0948 0.0684 0.5999 0.096 Uiso 1 1 calc R . .
H32B H 0.1231 0.0358 0.5318 0.096 Uiso 1 1 calc R . .
H32C H 0.0586 0.0362 0.5391 0.096 Uiso 1 1 calc R . .
C33 C 0.08906(17) 0.1102(2) 0.4973(3) 0.0460(11) Uani 1 1 d . . .
C34 C 0.03913(17) 0.14220(19) 0.5255(3) 0.0430(10) Uani 1 1 d . . .
H34A H 0.0068 0.1185 0.5192 0.052 Uiso 1 1 calc R . .
H34B H 0.0435 0.1496 0.5803 0.052 Uiso 1 1 calc R . .
C35 C 0.08424(17) 0.09023(18) 0.4149(3) 0.0440(11) Uani 1 1 d . . .
H35A H 0.1158 0.0665 0.4034 0.053 Uiso 1 1 calc R . .
H35B H 0.0514 0.0670 0.4105 0.053 Uiso 1 1 calc R . .
C36 C 0.14191(17) 0.1420(2) 0.5129(3) 0.0472(12) Uani 1 1 d . A .
H36A H 0.1440 0.1502 0.5678 0.057 Uiso 1 1 calc R . .
H36B H 0.1729 0.1178 0.5001 0.057 Uiso 1 1 calc R . .
O9 O 0.19669(14) 0.2500 0.3610(2) 0.0318(8) Uani 1 2 d S . .
O10 O 0.13053(10) 0.18966(10) 0.24762(14) 0.0286(6) Uani 1 1 d . . .
C37 C 0.2581(2) 0.2500 0.1644(3) 0.0405(14) Uani 1 2 d S A .
H37A H 0.2805 0.2828 0.1733 0.061 Uiso 0.50 1 calc PR . .
H37B H 0.2445 0.2505 0.1122 0.061 Uiso 1 2 calc SR . .
H37C H 0.2799 0.2167 0.1723 0.061 Uiso 0.50 1 calc PR . .
C38 C 0.2096(2) 0.2500 0.2205(3) 0.0353(12) Uani 1 2 d S . .
C39 C 0.2349(2) 0.2500 0.3002(3) 0.0376(13) Uani 1 2 d S A .
H39A H 0.2583 0.2170 0.3052 0.045 Uiso 0.50 1 calc PR . .
H39B H 0.2583 0.2830 0.3052 0.045 Uiso 0.50 1 calc PR . .
O11 O 0.01963(10) 0.18946(10) 0.26091(15) 0.0282(6) Uani 1 1 d . . .
O12 O -0.03236(13) 0.2500 0.38898(19) 0.0254(7) Uani 1 2 d S . .
C40 C 0.17729(15) 0.19752(17) 0.2018(2) 0.0367(9) Uani 1 1 d . . .
H40A H 0.1660 0.1991 0.1480 0.044 Uiso 1 1 calc R . .
H40B H 0.2013 0.1651 0.2077 0.044 Uiso 1 1 calc R . .
C41 C -0.1161(2) 0.2500 0.2111(3) 0.0417(14) Uani 1 2 d S . .
H41A H -0.1368 0.2170 0.2252 0.063 Uiso 0.50 1 calc PR . .
H41B H -0.1096 0.2498 0.1563 0.063 Uiso 1 2 calc SR . .
H41C H -0.1367 0.2831 0.2248 0.063 Uiso 0.50 1 calc PR . .
C42 C -0.0620(2) 0.2500 0.2532(3) 0.0330(12) Uani 1 2 d S . .
C43 C -0.03233(15) 0.19709(17) 0.2277(2) 0.0356(9) Uani 1 1 d . . .
H43A H -0.0552 0.1648 0.2403 0.043 Uiso 1 1 calc R . .
H43B H -0.0282 0.1981 0.1719 0.043 Uiso 1 1 calc R . .
C44 C -0.07718(19) 0.2500 0.3383(3) 0.0314(12) Uani 1 2 d S . .
H44A H -0.0996 0.2830 0.3488 0.038 Uiso 0.50 1 calc PR . .
H44B H -0.0996 0.2170 0.3488 0.038 Uiso 0.50 1 calc PR . .
O13 O 0.10186(19) 0.2500 0.6063(2) 0.0555(12) Uani 1 2 d S . .
O14 O 0.19573(17) 0.2500 0.5973(2) 0.0568(13) Uani 1 2 d S . .
C45 C 0.1526(3) 0.2500 0.6332(4) 0.0584(19) Uani 1 2 d S A .
C46 C 0.1588(3) 0.2500 0.7177(4) 0.0466(15) Uani 1 2 d S . .
C47 C 0.1151(3) 0.2500 0.7661(4) 0.0594(19) Uani 1 2 d S A .
H47 H 0.0794 0.2500 0.7462 0.071 Uiso 1 2 calc SR . .
C48 C 0.1232(3) 0.2500 0.8449(4) 0.0622(19) Uiso 1 2 d S . .
H48 H 0.0931 0.2500 0.8784 0.075 Uiso 1 2 calc SR A .
C49 C 0.1755(4) 0.2500 0.8733(6) 0.084(3) Uiso 1 2 d S A .
H49 H 0.1816 0.2500 0.9265 0.101 Uiso 1 2 calc SR . .
C50 C 0.2173(5) 0.2500 0.8253(7) 0.108(4) Uiso 1 2 d S . .
H50 H 0.2529 0.2500 0.8454 0.129 Uiso 1 2 calc SR A .
C51 C 0.2106(4) 0.2500 0.7461(5) 0.071(2) Uiso 1 2 d S A .
H51 H 0.2410 0.2500 0.7131 0.085 Uiso 1 2 calc SR . .
O15 O 0.0668(2) 0.2415(3) 0.1285(3) 0.0456(16) Uiso 0.50 1 d PU . 1
O16 O 0.0648(3) 0.1376(4) 0.1270(5) 0.039(3) Uiso 0.50 1 d PU . 1
C52 C 0.0618(4) 0.1929(4) 0.1006(5) 0.042(2) Uiso 0.50 1 d PU . 1
C53 C 0.0384(4) 0.1927(4) 0.0214(5) 0.048(2) Uiso 0.50 1 d PU . 1
C54 C 0.0418(4) 0.1436(5) -0.0219(6) 0.056(2) Uiso 0.50 1 d PU . 1
H54 H 0.0612 0.1125 -0.0037 0.067 Uiso 0.50 1 calc PR . 1
C55 C 0.0155(5) 0.1422(5) -0.0924(7) 0.073(3) Uiso 0.50 1 d PU . 1
H55 H 0.0179 0.1095 -0.1220 0.088 Uiso 0.50 1 calc PR . 1
C56 C -0.0127(5) 0.1849(5) -0.1199(7) 0.069(3) Uiso 0.50 1 d PU . 1
H56 H -0.0314 0.1816 -0.1667 0.083 Uiso 0.50 1 calc PR . 1
C57 C -0.0145(4) 0.2350(4) -0.0786(5) 0.061(3) Uiso 0.50 1 d PU . 1
H57 H -0.0325 0.2664 -0.0985 0.074 Uiso 0.50 1 calc PR . 1
C58 C 0.0112(3) 0.2373(4) -0.0068(5) 0.052(3) Uiso 0.50 1 d PU . 1
H58 H 0.0094 0.2704 0.0220 0.063 Uiso 0.50 1 calc PR . 1
O17 O 0.0662(3) 0.1510(4) 0.1223(4) 0.034(2) Uiso 0.50 1 d PU . 2
H17A H 0.0472 0.1831 0.1063 0.050 Uiso 0.50 1 calc PR . 2
C59 C 0.0948(5) 0.1103(5) 0.0666(6) 0.064(3) Uiso 0.50 1 d PU . 2
H59A H 0.1342 0.1111 0.0763 0.076 Uiso 0.50 1 calc PR . 2
H59B H 0.0819 0.0723 0.0770 0.076 Uiso 0.50 1 calc PR . 2
C60 C 0.0856(7) 0.1224(7) -0.0077(9) 0.110(5) Uiso 0.50 1 d PU . 2
H60A H 0.0484 0.1124 -0.0210 0.164 Uiso 0.50 1 calc PR . 2
H60B H 0.1109 0.1014 -0.0394 0.164 Uiso 0.50 1 calc PR . 2
H60C H 0.0911 0.1620 -0.0161 0.164 Uiso 0.50 1 calc PR . 2
O18 O -0.00784(18) 0.2500 0.6234(2) 0.0579(13) Uani 1 2 d SU . .
H18 H 0.0124 0.2500 0.5776 0.087 Uiso 1 2 calc SR . .
C61 C -0.0336(6) 0.2266(6) 0.6816(9) 0.103(5) Uiso 0.50 1 d PU . .
H61A H -0.0079 0.2266 0.7246 0.123 Uiso 0.50 1 calc PR . .
H61B H -0.0395 0.1875 0.6676 0.123 Uiso 0.50 1 calc PR . .
C62 C -0.0926(8) 0.2500 0.7154(12) 0.224(9) Uiso 1 2 d SU . .
H62A H -0.1039 0.2270 0.7582 0.336 Uiso 0.50 1 calc PR . .
H62B H -0.1200 0.2484 0.6754 0.336 Uiso 1 2 calc SR . .
H62C H -0.0882 0.2883 0.7324 0.336 Uiso 0.50 1 calc PR . .
O19A O -0.0455(2) 0.1366(2) 0.3982(3) 0.0356(18) Uiso 0.542(11) 1 d PU A 1
H19A H -0.0709 0.1584 0.4253 0.053 Uiso 0.542(11) 1 calc PR A 1
O19B O -0.0331(3) 0.1211(3) 0.3605(4) 0.035(2) Uiso 0.458(11) 1 d PU A 2
H19B H -0.0327 0.1129 0.3079 0.052 Uiso 0.458(11) 1 calc PR A 2
C63 C -0.0676(2) 0.0853(3) 0.3908(3) 0.0696(15) Uiso 1 1 d U . .
H63A H -0.0692 0.0679 0.4416 0.083 Uiso 0.542(11) 1 calc PR A 1
H63B H -0.0431 0.0625 0.3591 0.083 Uiso 0.542(11) 1 calc PR A 1
H63C H -0.0712 0.0939 0.4454 0.083 Uiso 0.458(11) 1 calc PR A 2
H63D H -0.0516 0.0479 0.3868 0.083 Uiso 0.458(11) 1 calc PR A 2
C64 C -0.1221(2) 0.0839(2) 0.3572(3) 0.0684(15) Uiso 1 1 d . A .
H64A H -0.1347 0.0455 0.3541 0.082 Uiso 0.542(11) 1 calc PR A 1
H64B H -0.1209 0.0999 0.3062 0.082 Uiso 0.542(11) 1 calc PR A 1
H64C H -0.1470 0.1053 0.3888 0.082 Uiso 0.542(11) 1 calc PR A 1
H64D H -0.1442 0.0563 0.3836 0.082 Uiso 0.458(11) 1 calc PR A 2
H64E H -0.1194 0.0740 0.3034 0.082 Uiso 0.458(11) 1 calc PR A 2
H64F H -0.1390 0.1204 0.3620 0.082 Uiso 0.458(11) 1 calc PR A 2
O20A O 0.2124(2) 0.1388(3) 0.3662(3) 0.0380(19) Uiso 0.528(11) 1 d P . 1
H20A H 0.2400 0.1618 0.3863 0.057 Uiso 0.528(11) 1 calc PR . 1
O20B O 0.1952(3) 0.1195(3) 0.3347(4) 0.041(2) Uiso 0.472(11) 1 d P . 2
H20B H 0.1834 0.1056 0.2872 0.061 Uiso 0.472(11) 1 calc PR . 2
C65 C 0.2357(3) 0.0883(3) 0.3544(4) 0.0745(16) Uiso 1 1 d . . .
H65A H 0.2098 0.0648 0.3261 0.089 Uiso 0.528(11) 1 calc PR . 1
H65B H 0.2419 0.0706 0.4043 0.089 Uiso 0.528(11) 1 calc PR . 1
H65C H 0.2225 0.0496 0.3534 0.089 Uiso 0.472(11) 1 calc PR . 2
H65D H 0.2441 0.0970 0.4080 0.089 Uiso 0.472(11) 1 calc PR . 2
C66 C 0.2877(2) 0.0894(2) 0.3124(3) 0.0707(15) Uiso 1 1 d . . .
H66A H 0.3020 0.0517 0.3082 0.085 Uiso 0.528(11) 1 calc PR . 1
H66B H 0.3137 0.1126 0.3397 0.085 Uiso 0.528(11) 1 calc PR . 1
H66C H 0.2817 0.1046 0.2616 0.085 Uiso 0.528(11) 1 calc PR . 1
H66D H 0.3133 0.0637 0.3362 0.085 Uiso 0.472(11) 1 calc PR . 2
H66E H 0.3027 0.1269 0.3136 0.085 Uiso 0.472(11) 1 calc PR . 2
H66F H 0.2815 0.0783 0.2597 0.085 Uiso 0.472(11) 1 calc PR . 2

loop_
_atom_site_aniso_label
_atom_site_aniso_U_11
_atom_site_aniso_U_22
_atom_site_aniso_U_33
_atom_site_aniso_U_23
_atom_site_aniso_U_13
_atom_site_aniso_U_12
Ni1 0.0188(3) 0.0424(4) 0.0327(4) 0.000 0.0038(3) 0.000
Ni2 0.0192(3) 0.0470(4) 0.0274(3) 0.000 0.0009(3) 0.000
Ni3 0.0163(3) 0.0777(6) 0.0298(4) 0.000 -0.0005(3) 0.000
Ni4 0.0181(2) 0.0252(3) 0.0341(3) 0.00246(19) 0.00174(18) 0.00057(17)
Ni5 0.0183(2) 0.0349(3) 0.0325(3) 0.0039(2) 0.00108(19) 0.00454(18)
Ni6 0.0248(3) 0.0301(3) 0.0373(3) -0.0046(2) 0.0025(2) 0.00238(19)
Ni7 0.0179(3) 0.0310(4) 0.0278(3) 0.000 -0.0008(2) 0.000
O1 0.0163(16) 0.0280(19) 0.0262(18) 0.000 -0.0003(13) 0.000
O2 0.0205(13) 0.0392(16) 0.0489(17) 0.0057(13) 0.0063(12) 0.0011(11)
C1 0.022(3) 0.035(3) 0.040(3) 0.000 0.001(2) 0.000
C2 0.0258(19) 0.039(2) 0.031(2) 0.0013(16) 0.0030(15) -0.0009(16)
C3 0.029(2) 0.035(2) 0.043(2) 0.0011(18) 0.0074(17) -0.0014(16)
C4 0.036(2) 0.044(3) 0.059(3) 0.009(2) -0.003(2) -0.0027(19)
C5 0.043(3) 0.048(3) 0.089(4) 0.009(3) -0.008(3) -0.008(2)
C6 0.052(3) 0.044(3) 0.087(4) 0.011(3) 0.004(3) -0.013(2)
C7 0.051(3) 0.039(3) 0.082(4) 0.014(2) 0.000(3) 0.004(2)
C8 0.032(2) 0.042(3) 0.059(3) 0.005(2) 0.003(2) 0.0010(18)
O3 0.0200(14) 0.086(2) 0.0468(18) 0.0096(16) 0.0009(13) 0.0025(14)
C9 0.017(3) 0.103(6) 0.047(4) 0.000 -0.001(3) 0.000
C10 0.023(2) 0.111(4) 0.030(2) 0.013(2) 0.0016(17) 0.005(2)
C11 0.029(2) 0.099(4) 0.041(2) 0.020(3) 0.0025(19) 0.009(2)
C12 0.029(2) 0.112(5) 0.057(3) 0.018(3) 0.004(2) 0.014(3)
C13 0.034(3) 0.122(6) 0.078(4) 0.031(4) 0.011(3) 0.021(3)
C14 0.057(4) 0.132(6) 0.078(4) 0.040(4) 0.015(3) 0.038(4)
C15 0.068(4) 0.118(6) 0.074(4) 0.044(4) 0.023(3) 0.022(4)
C16 0.040(3) 0.111(5) 0.063(3) 0.034(3) 0.016(2) 0.014(3)
O4 0.0272(14) 0.0371(16) 0.0563(18) -0.0079(14) 0.0045(13) 0.0029(12)
O5 0.0291(15) 0.0349(16) 0.0556(18) -0.0058(13) 0.0080(13) 0.0014(12)
C17 0.044(3) 0.028(2) 0.066(3) -0.003(2) 0.011(2) 0.0033(18)
C18 0.038(2) 0.045(2) 0.038(2) -0.0061(19) 0.0039(18) 0.0110(19)
C19 0.039(2) 0.052(3) 0.044(2) -0.011(2) 0.001(2) 0.017(2)
C20 0.079(4) 0.068(4) 0.071(4) 0.014(3) 0.020(3) 0.039(3)
C21 0.095(5) 0.095(5) 0.076(4) 0.008(4) 0.017(4) 0.059(4)
C22 0.057(4) 0.100(5) 0.076(4) -0.039(4) -0.016(3) 0.044(3)
C23 0.030(2) 0.084(4) 0.079(4) -0.041(3) 0.001(2) 0.007(3)
C24 0.033(2) 0.058(3) 0.066(3) -0.026(2) -0.001(2) 0.004(2)
C25 0.041(2) 0.035(2) 0.049(3) -0.0057(19) 0.0090(19) -0.0022(18)
C26 0.046(3) 0.040(3) 0.072(3) -0.009(2) 0.017(2) -0.007(2)
C27 0.066(4) 0.054(4) 0.156(7) 0.022(4) -0.004(4) -0.017(3)
C28 0.088(5) 0.061(4) 0.170(8) 0.013(5) 0.013(5) -0.033(4)
C29 0.057(4) 0.064(4) 0.106(5) -0.024(3) 0.025(3) -0.023(3)
C30 0.041(3) 0.061(3) 0.100(4) -0.019(3) 0.011(3) -0.007(2)
C31 0.044(3) 0.042(3) 0.087(4) -0.018(3) 0.009(3) -0.005(2)
O6 0.0200(13) 0.0417(16) 0.0337(14) 0.0104(12) 0.0024(10) 0.0020(11)
O7 0.0274(14) 0.0272(14) 0.0423(16) 0.0060(11) 0.0041(11) 0.0050(10)
O8 0.0206(13) 0.0561(18) 0.0309(14) 0.0137(12) 0.0000(11) 0.0049(12)
C32 0.047(3) 0.063(3) 0.082(4) 0.040(3) 0.010(3) 0.017(2)
C33 0.033(2) 0.053(3) 0.052(3) 0.022(2) 0.0074(19) 0.0081(19)
C34 0.030(2) 0.051(3) 0.048(2) 0.024(2) 0.0059(18) 0.0060(19)
C35 0.033(2) 0.033(2) 0.066(3) 0.018(2) 0.007(2) 0.0075(17)
C36 0.029(2) 0.068(3) 0.044(2) 0.025(2) 0.0021(18) 0.014(2)
O9 0.0149(17) 0.052(2) 0.0284(19) 0.000 0.0025(14) 0.000
O10 0.0213(13) 0.0325(14) 0.0321(13) -0.0009(11) 0.0050(10) 0.0012(10)
C37 0.030(3) 0.052(4) 0.040(3) 0.000 0.008(2) 0.000
C38 0.025(3) 0.042(3) 0.039(3) 0.000 0.000(2) 0.000
C39 0.017(3) 0.061(4) 0.035(3) 0.000 0.003(2) 0.000
O11 0.0182(12) 0.0316(14) 0.0348(14) -0.0057(11) -0.0055(10) 0.0010(10)
O12 0.0147(16) 0.0313(19) 0.0302(18) 0.000 -0.0013(14) 0.000
C40 0.025(2) 0.046(2) 0.039(2) -0.0037(18) 0.0047(17) 0.0020(17)
C41 0.026(3) 0.057(4) 0.043(3) 0.000 -0.005(3) 0.000
C42 0.024(3) 0.039(3) 0.036(3) 0.000 -0.005(2) 0.000
C43 0.0212(19) 0.044(2) 0.041(2) -0.0083(18) -0.0052(16) -0.0006(16)
C44 0.015(2) 0.038(3) 0.041(3) 0.000 -0.005(2) 0.000
O13 0.046(3) 0.082(4) 0.039(2) 0.000 -0.005(2) 0.000
O14 0.025(2) 0.114(4) 0.032(2) 0.000 0.0005(18) 0.000
C45 0.044(4) 0.086(6) 0.045(4) 0.000 -0.006(3) 0.000
C46 0.041(4) 0.056(4) 0.044(4) 0.000 -0.005(3) 0.000
C47 0.052(4) 0.077(5) 0.050(4) 0.000 -0.005(3) 0.000
O18 0.039(3) 0.107(4) 0.027(2) 0.000 0.0090(19) 0.000

loop_
_atom_type_symbol
_atom_type_description
_atom_type_scat_dispersion_real
_atom_type_scat_dispersion_imag
_atom_type_scat_source
C C 0.0033 0.0016 'International Tables Vol C Tables 4.2.6.8 and 6.1.1.4'
H H 0.0000 0.0000 'International Tables Vol C Tables 4.2.6.8 and 6.1.1.4'
O O 0.0106 0.0060 'International Tables Vol C Tables 4.2.6.8 and 6.1.1.4'
Ni Ni 0.3393 1.1124 'International Tables Vol C Tables 4.2.6.8 and 6.1.1.4'

loop_
_geom_angle_atom_site_label_1
_geom_angle_atom_site_label_2
_geom_angle_atom_site_label_3
_geom_angle
_geom_angle_site_symmetry_1
_geom_angle_site_symmetry_3
O2 Ni1 O2 90.48(15) . 7_565
O2 Ni1 O6 175.53(11) . 7_565
O2 Ni1 O6 93.25(11) 7_565 7_565
O2 Ni1 O6 93.25(11) . .
O2 Ni1 O6 175.53(11) 7_565 .
O6 Ni1 O6 82.93(15) 7_565 .
O2 Ni1 O12 96.33(10) . .
O2 Ni1 O12 96.33(10) 7_565 .
O6 Ni1 O12 80.81(10) 7_565 .
O6 Ni1 O12 80.81(10) . .
O2 Ni1 O18 94.15(12) . .
O2 Ni1 O18 94.15(12) 7_565 .
O6 Ni1 O18 88.05(12) 7_565 .
O6 Ni1 O18 88.05(12) . .
O12 Ni1 O18 165.09(15) . .
O8 Ni2 O8 88.00(16) . 7_565
O8 Ni2 O6 172.35(12) . 7_565
O8 Ni2 O6 92.73(11) 7_565 7_565
O8 Ni2 O6 92.73(11) . .
O8 Ni2 O6 172.35(12) 7_565 .
O6 Ni2 O6 85.55(15) 7_565 .
O8 Ni2 O13 91.73(12) . .
O8 Ni2 O13 91.73(12) 7_565 .
O6 Ni2 O13 95.86(12) 7_565 .
O6 Ni2 O13 95.86(12) . .
O8 Ni2 O1 86.21(10) . .
O8 Ni2 O1 86.21(10) 7_565 .
O6 Ni2 O1 86.24(10) 7_565 .
O6 Ni2 O1 86.24(10) . .
O13 Ni2 O1 177.13(16) . .
O8 Ni2 Ni3 44.70(8) . .
O8 Ni2 Ni3 44.70(8) 7_565 .
O6 Ni2 Ni3 137.20(7) 7_565 .
O6 Ni2 Ni3 137.20(7) . .
O13 Ni2 Ni3 83.57(13) . .
O1 Ni2 Ni3 93.56(9) . .
O8 Ni2 Ni4 87.84(8) . .
O8 Ni2 Ni4 130.69(8) 7_565 .
O6 Ni2 Ni4 85.91(7) 7_565 .
O6 Ni2 Ni4 41.80(7) . .
O13 Ni2 Ni4 137.50(9) . .
O1 Ni2 Ni4 44.49(6) . .
Ni3 Ni2 Ni4 122.55(2) . .
O8 Ni2 Ni4 130.69(8) . 7_565
O8 Ni2 Ni4 87.84(8) 7_565 7_565
O6 Ni2 Ni4 41.80(7) 7_565 7_565
O6 Ni2 Ni4 85.91(7) . 7_565
O13 Ni2 Ni4 137.50(9) . 7_565
O1 Ni2 Ni4 44.49(6) . 7_565
Ni3 Ni2 Ni4 122.55(2) . 7_565
Ni4 Ni2 Ni4 59.52(2) . 7_565
O8 Ni2 Ni5 41.28(8) . .
O8 Ni2 Ni5 86.56(8) 7_565 .
O6 Ni2 Ni5 131.15(8) 7_565 .
O6 Ni2 Ni5 88.96(8) . .
O13 Ni2 Ni5 132.99(10) . .
O1 Ni2 Ni5 44.94(6) . .
Ni3 Ni2 Ni5 62.861(19) . .
Ni4 Ni2 Ni5 59.718(17) . .
Ni4 Ni2 Ni5 89.42(2) 7_565 .
O8 Ni2 Ni5 86.56(8) . 7_565
O8 Ni2 Ni5 41.28(8) 7_565 7_565
O6 Ni2 Ni5 88.96(8) 7_565 7_565
O6 Ni2 Ni5 131.15(8) . 7_565
O13 Ni2 Ni5 132.99(10) . 7_565
O1 Ni2 Ni5 44.94(6) . 7_565
Ni3 Ni2 Ni5 62.860(19) . 7_565
Ni4 Ni2 Ni5 89.42(2) . 7_565
Ni4 Ni2 Ni5 59.719(17) 7_565 7_565
Ni5 Ni2 Ni5 59.71(2) . 7_565
O3 Ni3 O3 91.23(19) 7_565 .
O3 Ni3 O14 94.70(12) 7_565 .
O3 Ni3 O14 94.70(12) . .
O3 Ni3 O8 91.57(12) 7_565 7_565
O3 Ni3 O8 175.45(12) . 7_565
O14 Ni3 O8 88.64(11) . 7_565
O3 Ni3 O8 175.45(12) 7_565 .
O3 Ni3 O8 91.57(12) . .
O14 Ni3 O8 88.64(11) . .
O8 Ni3 O8 85.41(15) 7_565 .
O3 Ni3 O9 96.49(11) 7_565 .
O3 Ni3 O9 96.49(11) . .
O14 Ni3 O9 163.97(15) . .
O8 Ni3 O9 79.63(10) 7_565 .
O8 Ni3 O9 79.63(10) . .
O3 Ni3 Ni2 134.28(9) 7_565 .
O3 Ni3 Ni2 134.28(9) . .
O14 Ni3 Ni2 79.71(12) . .
O8 Ni3 Ni2 43.38(8) 7_565 .
O8 Ni3 Ni2 43.37(8) . .
O9 Ni3 Ni2 84.26(9) . .
O11 Ni4 O6 174.29(11) . .
O11 Ni4 O7 83.97(10) . .
O6 Ni4 O7 95.82(11) . .
O11 Ni4 O12 95.77(12) . .
O6 Ni4 O12 83.91(12) . .
O7 Ni4 O12 174.79(10) . .
O11 Ni4 O1 87.27(11) . .
O6 Ni4 O1 87.02(12) . .
O7 Ni4 O1 87.49(10) . .
O12 Ni4 O1 87.30(9) . .
O11 Ni4 O19A 100.50(18) . .
O6 Ni4 O19A 85.15(18) . .
O7 Ni4 O19A 101.54(18) . .
O12 Ni4 O19A 83.63(18) . .
O1 Ni4 O19A 168.6(2) . .
O11 Ni4 O19B 82.9(2) . .
O6 Ni4 O19B 102.8(2) . .
O7 Ni4 O19B 86.3(2) . .
O12 Ni4 O19B 98.9(2) . .
O1 Ni4 O19B 168.9(2) . .
O19A Ni4 O19B 22.24(17) . .
O11 Ni4 Ni4 89.34(7) . 7_565
O6 Ni4 Ni4 86.58(8) . 7_565
O7 Ni4 Ni4 132.25(8) . 7_565
O12 Ni4 Ni4 42.55(7) . 7_565
O1 Ni4 Ni4 44.90(6) . 7_565
O19A Ni4 Ni4 126.13(17) . 7_565
O19B Ni4 Ni4 139.74(17) . 7_565
O11 Ni4 Ni5 86.60(7) . .
O6 Ni4 Ni5 89.40(7) . .
O7 Ni4 Ni5 42.44(8) . .
O12 Ni4 Ni5 132.37(7) . .
O1 Ni4 Ni5 45.19(6) . .
O19A Ni4 Ni5 142.79(15) . .
O19B Ni4 Ni5 128.50(19) . .
Ni4 Ni4 Ni5 90.090(12) 7_565 .
O11 Ni4 Ni7 42.10(7) . .
O6 Ni4 Ni7 132.18(8) . .
O7 Ni4 Ni7 85.23(8) . .
O12 Ni4 Ni7 91.10(8) . .
O1 Ni4 Ni7 45.19(9) . .
O19A Ni4 Ni7 141.63(16) . .
O19B Ni4 Ni7 124.9(2) . .
Ni4 Ni4 Ni7 60.133(11) 7_565 .
Ni5 Ni4 Ni7 59.988(17) . .
O11 Ni4 Ni2 132.39(7) . .
O6 Ni4 Ni2 41.90(7) . .
O7 Ni4 Ni2 90.89(8) . .
O12 Ni4 Ni2 85.44(9) . .
O1 Ni4 Ni2 45.17(9) . .
O19A Ni4 Ni2 126.79(17) . .
O19B Ni4 Ni2 144.09(19) . .
Ni4 Ni4 Ni2 60.242(11) 7_565 .
Ni5 Ni4 Ni2 60.151(18) . .
Ni7 Ni4 Ni2 90.35(2) . .
O8 Ni5 O10 174.02(11) . .
O8 Ni5 O9 84.89(13) . .
O10 Ni5 O9 95.56(12) . .
O8 Ni5 O7 94.71(11) . .
O10 Ni5 O7 84.23(11) . .
O9 Ni5 O7 174.04(10) . .
O8 Ni5 O20A 85.47(18) . .
O10 Ni5 O20A 100.51(18) . .
O9 Ni5 O20A 82.57(19) . .
O7 Ni5 O20A 103.34(19) . .
O8 Ni5 O1 86.94(12) . .
O10 Ni5 O1 87.13(11) . .
O9 Ni5 O1 87.10(9) . .
O7 Ni5 O1 86.94(10) . .
O20A Ni5 O1 167.7(2) . .
O8 Ni5 O20B 101.6(2) . .
O10 Ni5 O20B 84.2(2) . .
O9 Ni5 O20B 99.7(2) . .
O7 Ni5 O20B 86.2(2) . .
O20A Ni5 O20B 22.62(18) . .
O1 Ni5 O20B 169.5(2) . .
O8 Ni5 Ni5 87.28(8) . 7_565
O10 Ni5 Ni5 89.07(7) . 7_565
O9 Ni5 Ni5 42.07(7) . 7_565
O7 Ni5 Ni5 131.99(7) . 7_565
O20A Ni5 Ni5 124.60(18) . 7_565
O1 Ni5 Ni5 45.19(6) . 7_565
O20B Ni5 Ni5 140.31(18) . 7_565
O8 Ni5 Ni4 88.56(7) . .
O10 Ni5 Ni4 86.70(8) . .
O9 Ni5 Ni4 131.69(8) . .
O7 Ni5 Ni4 42.35(7) . .
O20A Ni5 Ni4 144.51(17) . .
O1 Ni5 Ni4 44.72(6) . .
O20B Ni5 Ni4 128.5(2) . .
Ni5 Ni5 Ni4 89.912(12) 7_565 .
O8 Ni5 Ni7 132.15(8) . .
O10 Ni5 Ni7 41.94(7) . .
O9 Ni5 Ni7 90.64(9) . .
O7 Ni5 Ni7 85.22(7) . .
O20A Ni5 Ni7 141.16(16) . .
O1 Ni5 Ni7 45.22(9) . .
O20B Ni5 Ni7 126.0(2) . .
Ni5 Ni5 Ni7 60.010(11) 7_565 .
Ni4 Ni5 Ni7 60.047(17) . .
O8 Ni5 Ni2 41.78(8) . .
O10 Ni5 Ni2 132.27(7) . .
O9 Ni5 Ni2 84.92(9) . .
O7 Ni5 Ni2 90.81(8) . .
O20A Ni5 Ni2 126.67(18) . .
O1 Ni5 Ni2 45.16(9) . .
O20B Ni5 Ni2 142.94(19) . .
Ni5 Ni5 Ni2 60.147(11) 7_565 .
Ni4 Ni5 Ni2 60.131(17) . .
Ni7 Ni5 Ni2 90.38(2) . .
O4 Ni6 O5 90.49(12) . .
O4 Ni6 O16 92.5(3) . .
O5 Ni6 O16 90.2(3) . .
O4 Ni6 O10 91.53(11) . .
O5 Ni6 O10 176.34(11) . .
O16 Ni6 O10 92.8(3) . .
O4 Ni6 O11 174.41(11) . .
O5 Ni6 O11 94.37(10) . .
O16 Ni6 O11 90.3(3) . .
O10 Ni6 O11 83.47(10) . .
O4 Ni6 O7 96.72(11) . .
O5 Ni6 O7 96.50(11) . .
O16 Ni6 O7 168.6(3) . .
O10 Ni6 O7 80.23(10) . .
O11 Ni6 O7 80.01(10) . .
O4 Ni6 O17 97.2(2) . .
O5 Ni6 O17 97.0(2) . .
O16 Ni6 O17 8.3(3) . .
O10 Ni6 O17 85.8(2) . .
O11 Ni6 O17 85.0(2) . .
O7 Ni6 O17 160.5(2) . .
O4 Ni6 Ni7 133.15(8) . .
O5 Ni6 Ni7 136.20(8) . .
O16 Ni6 Ni7 85.1(2) . .
O10 Ni6 Ni7 42.11(7) . .
O11 Ni6 Ni7 42.29(7) . .
O7 Ni6 Ni7 83.62(7) . .
O17 Ni6 Ni7 76.9(2) . .
O10 Ni7 O10 93.28(14) . 7_565
O10 Ni7 O11 173.28(11) . 7_565
O10 Ni7 O11 86.31(10) 7_565 7_565
O10 Ni7 O11 86.31(10) . .
O10 Ni7 O11 173.28(11) 7_565 .
O11 Ni7 O11 93.31(14) 7_565 .
O10 Ni7 O1 86.81(9) . .
O10 Ni7 O1 86.81(9) 7_565 .
O11 Ni7 O1 86.47(9) 7_565 .
O11 Ni7 O1 86.47(9) . .
O10 Ni7 O15 89.6(2) . .
O10 Ni7 O15 97.7(2) 7_565 .
O11 Ni7 O15 97.1(2) 7_565 .
O11 Ni7 O15 89.0(2) . .
O1 Ni7 O15 174.4(2) . .
O10 Ni7 O15 97.7(2) . 7_565
O10 Ni7 O15 89.6(2) 7_565 7_565
O11 Ni7 O15 89.0(2) 7_565 7_565
O11 Ni7 O15 97.1(2) . 7_565
O1 Ni7 O15 174.4(2) . 7_565
O15 Ni7 O15 11.2(4) . 7_565
O10 Ni7 Ni5 41.67(7) . .
O10 Ni7 Ni5 88.85(8) 7_565 .
O11 Ni7 Ni5 131.61(8) 7_565 .
O11 Ni7 Ni5 86.39(7) . .
O1 Ni7 Ni5 45.17(6) . .
O15 Ni7 Ni5 131.23(19) . .
O15 Ni7 Ni5 139.15(18) 7_565 .
O10 Ni7 Ni5 88.85(8) . 7_565
O10 Ni7 Ni5 41.67(7) 7_565 7_565
O11 Ni7 Ni5 86.39(7) 7_565 7_565
O11 Ni7 Ni5 131.61(8) . 7_565
O1 Ni7 Ni5 45.17(6) . 7_565
O15 Ni7 Ni5 139.15(18) . 7_565
O15 Ni7 Ni5 131.23(19) 7_565 7_565
Ni5 Ni7 Ni5 59.98(2) . 7_565
O10 Ni7 Ni6 43.61(7) . .
O10 Ni7 Ni6 136.76(8) 7_565 .
O11 Ni7 Ni6 136.86(7) 7_565 .
O11 Ni7 Ni6 43.68(7) . .
O1 Ni7 Ni6 92.659(16) . .
O15 Ni7 Ni6 81.7(2) . .
O15 Ni7 Ni6 92.9(2) 7_565 .
Ni5 Ni7 Ni6 62.168(15) . .
Ni5 Ni7 Ni6 122.13(2) 7_565 .
O10 Ni7 Ni6 136.76(8) . 7_565
O10 Ni7 Ni6 43.61(7) 7_565 7_565
O11 Ni7 Ni6 43.68(7) 7_565 7_565
O11 Ni7 Ni6 136.86(7) . 7_565
O1 Ni7 Ni6 92.661(16) . 7_565
O15 Ni7 Ni6 92.9(2) . 7_565
O15 Ni7 Ni6 81.7(2) 7_565 7_565
Ni5 Ni7 Ni6 122.12(2) . 7_565
Ni5 Ni7 Ni6 62.168(15) 7_565 7_565
Ni6 Ni7 Ni6 174.68(3) . 7_565
O10 Ni7 Ni4 86.45(7) . .
O10 Ni7 Ni4 131.47(8) 7_565 .
O11 Ni7 Ni4 88.80(7) 7_565 .
O11 Ni7 Ni4 41.82(7) . .
O1 Ni7 Ni4 44.68(6) . .
O15 Ni7 Ni4 130.77(19) . .
O15 Ni7 Ni4 138.60(18) 7_565 .
Ni5 Ni7 Ni4 59.965(17) . .
Ni5 Ni7 Ni4 89.85(2) 7_565 .
Ni6 Ni7 Ni4 62.340(15) . .
Ni6 Ni7 Ni4 122.06(2) 7_565 .
Ni4 O1 Ni4 90.20(12) . 7_565
Ni4 O1 Ni5 90.091(19) . .
Ni4 O1 Ni5 179.61(17) 7_565 .
Ni4 O1 Ni5 179.61(17) . 7_565
Ni4 O1 Ni5 90.091(19) 7_565 7_565
Ni5 O1 Ni5 89.62(12) . 7_565
Ni4 O1 Ni7 90.14(11) . .
Ni4 O1 Ni7 90.14(11) 7_565 .
Ni5 O1 Ni7 89.61(11) . .
Ni5 O1 Ni7 89.61(11) 7_565 .
Ni4 O1 Ni2 90.35(11) . .
Ni4 O1 Ni2 90.35(11) 7_565 .
Ni5 O1 Ni2 89.91(11) . .
Ni5 O1 Ni2 89.91(11) 7_565 .
Ni7 O1 Ni2 179.31(17) . .
C2 O2 Ni1 125.9(3) . .
C2 C1 C2 125.8(5) 7_565 .
O2 C2 C1 125.7(4) . .
O2 C2 C3 115.7(3) . .
C1 C2 C3 118.6(4) . .
C8 C3 C4 118.2(4) . .
C8 C3 C2 119.2(4) . .
C4 C3 C2 122.6(4) . .
C5 C4 C3 121.6(4) . .
C4 C5 C6 120.1(5) . .
C5 C6 C7 119.3(4) . .
C8 C7 C6 120.4(4) . .
C3 C8 C7 120.4(4) . .
C10 O3 Ni3 125.6(4) . .
C10 C9 C10 126.0(6) 7_565 .
O3 C10 C9 125.6(5) . .
O3 C10 C11 114.4(5) . .
C9 C10 C11 120.0(4) . .
C16 C11 C12 118.0(5) . .
C16 C11 C10 120.9(4) . .
C12 C11 C10 121.1(5) . .
C13 C12 C11 121.0(6) . .
C14 C13 C12 120.1(5) . .
C13 C14 C15 119.6(7) . .
C16 C15 C14 119.7(7) . .
C11 C16 C15 121.5(5) . .
C18 O4 Ni6 126.4(3) . .
C25 O5 Ni6 126.1(3) . .
C18 C17 C25 126.9(4) . .
O4 C18 C17 125.0(4) . .
O4 C18 C19 115.7(4) . .
C17 C18 C19 119.3(4) . .
C24 C19 C20 118.3(4) . .
C24 C19 C18 119.7(4) . .
C20 C19 C18 122.0(5) . .
C21 C20 C19 121.5(6) . .
C22 C21 C20 119.6(6) . .
C21 C22 C23 120.9(5) . .
C22 C23 C24 119.1(6) . .
C19 C24 C23 120.6(5) . .
O5 C25 C17 125.1(4) . .
O5 C25 C26 116.8(4) . .
C17 C25 C26 118.1(4) . .
C31 C26 C27 117.8(5) . .
C31 C26 C25 121.1(4) . .
C27 C26 C25 121.0(5) . .
C28 C27 C26 119.5(7) . .
C29 C28 C27 121.0(7) . .
C30 C29 C28 119.4(6) . .
C29 C30 C31 120.7(6) . .
C26 C31 C30 121.5(5) . .
C34 O6 Ni4 115.5(3) . .
C34 O6 Ni2 118.2(2) . .
Ni4 O6 Ni2 96.30(11) . .
C34 O6 Ni1 127.8(2) . .
Ni4 O6 Ni1 97.90(11) . .
Ni2 O6 Ni1 94.96(11) . .
C35 O7 Ni4 115.3(2) . .
C35 O7 Ni5 116.2(2) . .
Ni4 O7 Ni5 95.21(11) . .
C35 O7 Ni6 130.3(3) . .
Ni4 O7 Ni6 96.68(11) . .
Ni5 O7 Ni6 96.22(11) . .
C36 O8 Ni5 117.3(3) . .
C36 O8 Ni2 117.6(2) . .
Ni5 O8 Ni2 96.94(11) . .
C36 O8 Ni3 127.2(2) . .
Ni5 O8 Ni3 99.37(11) . .
Ni2 O8 Ni3 91.93(12) . .
C32 C33 C35 106.2(4) . .
C32 C33 C34 105.4(4) . .
C35 C33 C34 113.7(4) . .
C32 C33 C36 106.0(4) . .
C35 C33 C36 113.0(4) . .
C34 C33 C36 111.7(4) . .
O6 C34 C33 114.5(3) . .
O7 C35 C33 115.7(4) . .
O8 C36 C33 114.6(3) . .
C39 O9 Ni5 115.68(19) . .
C39 O9 Ni5 115.68(19) . 7_565
Ni5 O9 Ni5 95.86(15) . 7_565
C39 O9 Ni3 131.2(3) . .
Ni5 O9 Ni3 95.72(12) . .
Ni5 O9 Ni3 95.72(12) 7_565 .
C40 O10 Ni5 116.6(2) . .
C40 O10 Ni7 117.4(2) . .
Ni5 O10 Ni7 96.38(11) . .
C40 O10 Ni6 127.3(2) . .
Ni5 O10 Ni6 98.71(11) . .
Ni7 O10 Ni6 94.28(11) . .
C40 C38 C40 111.5(5) 7_565 .
C40 C38 C39 114.1(3) 7_565 .
C40 C38 C39 114.1(3) . .
C40 C38 C37 105.3(3) 7_565 .
C40 C38 C37 105.3(3) . .
C39 C38 C37 105.5(4) . .
O9 C39 C38 114.7(4) . .
C43 O11 Ni4 116.0(2) . .
C43 O11 Ni7 117.9(2) . .
Ni4 O11 Ni7 96.08(10) . .
C43 O11 Ni6 127.7(2) . .
Ni4 O11 Ni6 98.84(11) . .
Ni7 O11 Ni6 94.03(10) . .
C44 O12 Ni4 115.88(19) . 7_565
C44 O12 Ni4 115.89(18) . .
Ni4 O12 Ni4 94.90(14) 7_565 .
C44 O12 Ni1 129.7(3) . .
Ni4 O12 Ni1 96.78(12) 7_565 .
Ni4 O12 Ni1 96.79(12) . .
O10 C40 C38 114.2(3) . .
C41 C42 C43 105.9(3) . .
C41 C42 C43 105.9(3) . 7_565
C43 C42 C43 112.3(5) . 7_565
C41 C42 C44 104.9(4) . .
C43 C42 C44 113.5(3) . .
C43 C42 C44 113.5(3) 7_565 .
O11 C43 C42 114.6(3) . .
O12 C44 C42 114.9(4) . .
C45 O13 Ni2 118.9(4) . .
C45 O14 Ni3 129.2(4) . .
O14 C45 O13 128.6(6) . .
O14 C45 C46 114.7(6) . .
O13 C45 C46 116.7(6) . .
C51 C46 C47 120.4(7) . .
C51 C46 C45 117.3(6) . .
C47 C46 C45 122.3(6) . .
C46 C47 C48 120.1(7) . .
C49 C48 C47 119.4(8) . .
C50 C49 C48 119.4(10) . .
C49 C50 C51 122.6(11) . .
C46 C51 C50 118.1(9) . .
C52 O15 Ni7 118.7(6) . .
C52 O16 Ni6 117.0(6) . .
O15 C52 O16 137.2(8) . .
O15 C52 C53 113.4(8) . .
O16 C52 C53 108.7(7) . .
C58 C53 C54 119.6(9) . .
C58 C53 C52 121.5(8) . .
C54 C53 C52 118.7(9) . .
C55 C54 C53 118.2(10) . .
C56 C55 C54 123.0(12) . .
C55 C56 C57 119.4(12) . .
C56 C57 C58 118.7(10) . .
C53 C58 C57 121.0(9) . .
C59 O17 Ni6 112.9(6) . .
C60 C59 O17 113.3(11) . .
C61 O18 C61 50.2(12) 7_565 .
C61 O18 Ni1 127.7(7) 7_565 .
C61 O18 Ni1 127.7(7) . .
O18 C61 C62 123.2(11) . .
C63 O19A Ni4 146.3(5) . .
C63 O19B Ni4 149.4(6) . .
O19B C63 O19A 35.6(3) . .
O19B C63 C64 116.1(5) . .
O19A C63 C64 115.1(5) . .
C65 O20A Ni5 147.7(5) . .
C65 O20B Ni5 149.2(6) . .
O20B C65 O20A 36.6(3) . .
O20B C65 C66 121.5(6) . .
O20A C65 C66 115.1(5) . .

loop_
_geom_bond_atom_site_label_1
_geom_bond_atom_site_label_2
_geom_bond_distance
_geom_bond_site_symmetry_2
Ni1 O2 2.009(3) .
Ni1 O2 2.009(3) 7_565
Ni1 O6 2.066(3) 7_565
Ni1 O6 2.066(3) .
Ni1 O12 2.091(3) .
Ni1 O18 2.125(4) .
Ni2 O8 2.013(3) .
Ni2 O8 2.013(3) 7_565
Ni2 O6 2.014(3) 7_565
Ni2 O6 2.014(3) .
Ni2 O13 2.123(4) .
Ni2 O1 2.126(3) .
Ni2 Ni3 2.9292(10) .
Ni2 Ni4 2.9979(7) .
Ni2 Ni4 2.9980(7) 7_565
Ni2 Ni5 2.9986(8) .
Ni2 Ni5 2.9986(8) 7_565
Ni3 O3 2.000(3) 7_565
Ni3 O3 2.000(3) .
Ni3 O14 2.055(4) .
Ni3 O8 2.061(3) 7_565
Ni3 O8 2.061(3) .
Ni3 O9 2.157(4) .
Ni4 O11 2.003(3) .
Ni4 O6 2.010(3) .
Ni4 O7 2.020(3) .
Ni4 O12 2.020(2) .
Ni4 O1 2.101(2) .
Ni4 O19A 2.129(5) .
Ni4 O19B 2.137(6) .
Ni4 Ni4 2.9761(9) 7_565
Ni4 Ni5 2.9855(7) .
Ni4 Ni7 2.9879(7) .
Ni5 O8 1.993(3) .
Ni5 O10 1.998(3) .
Ni5 O9 2.011(2) .
Ni5 O7 2.023(3) .
Ni5 O20A 2.112(5) .
Ni5 O1 2.118(2) .
Ni5 O20B 2.163(6) .
Ni5 Ni5 2.9853(10) 7_565
Ni5 Ni7 2.9861(7) .
Ni6 O4 2.006(3) .
Ni6 O5 2.016(3) .
Ni6 O16 2.021(8) .
Ni6 O10 2.066(3) .
Ni6 O11 2.068(2) .
Ni6 O7 2.118(3) .
Ni6 O17 2.164(8) .
Ni6 Ni7 2.9867(5) .
Ni7 O10 2.008(2) .
Ni7 O10 2.008(2) 7_565
Ni7 O11 2.015(2) 7_565
Ni7 O11 2.015(2) .
Ni7 O1 2.120(3) .
Ni7 O15 2.122(5) .
Ni7 O15 2.122(5) 7_565
Ni7 Ni5 2.9862(7) 7_565
Ni7 Ni6 2.9867(6) 7_565
O1 Ni4 2.101(2) 7_565
O1 Ni5 2.118(2) 7_565
O2 C2 1.270(4) .
C1 C2 1.389(5) 7_565
C1 C2 1.389(5) .
C2 C3 1.501(5) .
C3 C8 1.381(6) .
C3 C4 1.393(6) .
C4 C5 1.367(6) .
C5 C6 1.377(7) .
C6 C7 1.389(7) .
C7 C8 1.387(6) .
O3 C10 1.281(5) .
C9 C10 1.386(6) 7_565
C9 C10 1.387(6) .
C10 C11 1.509(7) .
C11 C16 1.368(8) .
C11 C12 1.398(6) .
C12 C13 1.381(8) .
C13 C14 1.361(9) .
C14 C15 1.395(8) .
C15 C16 1.380(8) .
O4 C18 1.276(5) .
O5 C25 1.269(5) .
C17 C18 1.380(6) .
C17 C25 1.393(6) .
C18 C19 1.500(6) .
C19 C24 1.367(7) .
C19 C20 1.381(7) .
C20 C21 1.375(7) .
C21 C22 1.347(9) .
C22 C23 1.376(9) .
C23 C24 1.397(6) .
C25 C26 1.486(6) .
C26 C31 1.364(7) .
C26 C27 1.406(7) .
C27 C28 1.396(8) .
C28 C29 1.362(10) .
C29 C30 1.355(8) .
C30 C31 1.388(7) .
O6 C34 1.429(5) .
O7 C35 1.419(5) .
O8 C36 1.419(5) .
C32 C33 1.534(6) .
C33 C35 1.538(7) .
C33 C34 1.540(6) .
C33 C36 1.541(6) .
O9 C39 1.430(6) .
O9 Ni5 2.011(2) 7_565
O10 C40 1.424(5) .
C37 C38 1.557(7) .
C38 C40 1.536(5) 7_565
C38 C40 1.536(5) .
C38 C39 1.539(8) .
O11 C43 1.424(4) .
O12 C44 1.424(6) .
O12 Ni4 2.020(2) 7_565
C41 C42 1.531(7) .
C42 C43 1.542(5) .
C42 C43 1.542(5) 7_565
C42 C44 1.549(8) .
O13 C45 1.340(8) .
O14 C45 1.241(8) .
C45 C46 1.500(9) .
C46 C51 1.374(10) .
C46 C47 1.379(10) .
C47 C48 1.404(10) .
C48 C49 1.388(12) .
C49 C50 1.337(14) .
C50 C51 1.408(13) .
O15 C52 1.280(12) .
O16 C52 1.419(12) .
C52 C53 1.512(13) .
C53 C58 1.367(13) .
C53 C54 1.413(14) .
C54 C55 1.405(15) .
C55 C56 1.338(16) .
C56 C57 1.415(15) .
C57 C58 1.418(12) .
O17 C59 1.560(14) .
C59 C60 1.362(18) .
O18 C61 1.334(14) 7_565
O18 C61 1.334(14) .
C61 C62 1.67(2) .
O19A C63 1.363(8) .
O19B C63 1.328(8) .
C63 C64 1.474(8) .
O20A C65 1.367(8) .
O20B C65 1.303(8) .
C65 C66 1.485(8) .

loop_
_geom_torsion_atom_site_label_1
_geom_torsion_atom_site_label_2
_geom_torsion_atom_site_label_3
_geom_torsion_atom_site_label_4
_geom_torsion
_geom_torsion_site_symmetry_1
_geom_torsion_site_symmetry_4
O8 Ni2 Ni3 O3 174.45(17) . 7_565
O8 Ni2 Ni3 O3 12.52(17) 7_565 7_565
O6 Ni2 Ni3 O3 5.17(18) 7_565 7_565
O6 Ni2 Ni3 O3 -178.21(17) . 7_565
O13 Ni2 Ni3 O3 -86.52(13) . 7_565
O1 Ni2 Ni3 O3 93.48(13) . 7_565
Ni4 Ni2 Ni3 O3 129.56(13) . 7_565
Ni4 Ni2 Ni3 O3 57.41(13) 7_565 7_565
Ni5 Ni2 Ni3 O3 127.49(13) . 7_565
Ni5 Ni2 Ni3 O3 59.47(13) 7_565 7_565
O8 Ni2 Ni3 O3 -12.52(17) . .
O8 Ni2 Ni3 O3 -174.44(17) 7_565 .
O6 Ni2 Ni3 O3 178.21(17) 7_565 .
O6 Ni2 Ni3 O3 -5.17(18) . .
O13 Ni2 Ni3 O3 86.52(13) . .
O1 Ni2 Ni3 O3 -93.48(13) . .
Ni4 Ni2 Ni3 O3 -57.41(13) . .
Ni4 Ni2 Ni3 O3 -129.56(13) 7_565 .
Ni5 Ni2 Ni3 O3 -59.47(13) . .
Ni5 Ni2 Ni3 O3 -127.49(13) 7_565 .
O8 Ni2 Ni3 O14 -99.04(11) . .
O8 Ni2 Ni3 O14 99.04(11) 7_565 .
O6 Ni2 Ni3 O14 91.69(12) 7_565 .
O6 Ni2 Ni3 O14 -91.69(12) . .
O13 Ni2 Ni3 O14 0.0 . .
O1 Ni2 Ni3 O14 180.0 . .
Ni4 Ni2 Ni3 O14 -143.927(18) . .
Ni4 Ni2 Ni3 O14 143.925(18) 7_565 .
Ni5 Ni2 Ni3 O14 -145.988(12) . .
Ni5 Ni2 Ni3 O14 145.987(12) 7_565 .
O8 Ni2 Ni3 O8 161.9(2) . 7_565
O6 Ni2 Ni3 O8 -7.35(15) 7_565 7_565
O6 Ni2 Ni3 O8 169.27(17) . 7_565
O13 Ni2 Ni3 O8 -99.04(11) . 7_565
O1 Ni2 Ni3 O8 80.96(11) . 7_565
Ni4 Ni2 Ni3 O8 117.04(11) . 7_565
Ni4 Ni2 Ni3 O8 44.89(11) 7_565 7_565
Ni5 Ni2 Ni3 O8 114.97(11) . 7_565
Ni5 Ni2 Ni3 O8 46.95(11) 7_565 7_565
O8 Ni2 Ni3 O8 -161.9(2) 7_565 .
O6 Ni2 Ni3 O8 -169.28(17) 7_565 .
O6 Ni2 Ni3 O8 7.35(15) . .
O13 Ni2 Ni3 O8 99.04(11) . .
O1 Ni2 Ni3 O8 -80.96(11) . .
Ni4 Ni2 Ni3 O8 -44.89(11) . .
Ni4 Ni2 Ni3 O8 -117.04(11) 7_565 .
Ni5 Ni2 Ni3 O8 -46.95(11) . .
Ni5 Ni2 Ni3 O8 -114.98(11) 7_565 .
O8 Ni2 Ni3 O9 80.96(11) . .
O8 Ni2 Ni3 O9 -80.96(11) 7_565 .
O6 Ni2 Ni3 O9 -88.31(12) 7_565 .
O6 Ni2 Ni3 O9 88.31(12) . .
O13 Ni2 Ni3 O9 180.0 . .
O1 Ni2 Ni3 O9 0.0 . .
Ni4 Ni2 Ni3 O9 36.073(18) . .
Ni4 Ni2 Ni3 O9 -36.075(18) 7_565 .
Ni5 Ni2 Ni3 O9 34.012(12) . .
Ni5 Ni2 Ni3 O9 -34.013(12) 7_565 .
O8 Ni2 Ni4 O11 -83.86(12) . .
O8 Ni2 Ni4 O11 1.64(15) 7_565 .
O6 Ni2 Ni4 O11 91.72(12) 7_565 .
O6 Ni2 Ni4 O11 179.62(15) . .
O13 Ni2 Ni4 O11 -174.06(17) . .
O1 Ni2 Ni4 O11 2.93(13) . .
Ni3 Ni2 Ni4 O11 -54.07(10) . .
Ni4 Ni2 Ni4 O11 57.33(10) 7_565 .
Ni5 Ni2 Ni4 O11 -51.95(10) . .
Ni5 Ni2 Ni4 O11 2.72(10) 7_565 .
O8 Ni2 Ni4 O6 96.52(13) . .
O8 Ni2 Ni4 O6 -177.98(15) 7_565 .
O6 Ni2 Ni4 O6 -87.90(17) 7_565 .
O13 Ni2 Ni4 O6 6.32(18) . .
O1 Ni2 Ni4 O6 -176.69(14) . .
Ni3 Ni2 Ni4 O6 126.31(11) . .
Ni4 Ni2 Ni4 O6 -122.29(11) 7_565 .
Ni5 Ni2 Ni4 O6 128.43(11) . .
Ni5 Ni2 Ni4 O6 -176.90(11) 7_565 .
O8 Ni2 Ni4 O7 -1.21(10) . .
O8 Ni2 Ni4 O7 84.29(13) 7_565 .
O6 Ni2 Ni4 O7 174.37(11) 7_565 .
O6 Ni2 Ni4 O7 -97.73(13) . .
O13 Ni2 Ni4 O7 -91.41(16) . .
O1 Ni2 Ni4 O7 85.58(11) . .
Ni3 Ni2 Ni4 O7 28.58(8) . .
Ni4 Ni2 Ni4 O7 139.98(7) 7_565 .
Ni5 Ni2 Ni4 O7 30.70(7) . .
Ni5 Ni2 Ni4 O7 85.37(8) 7_565 .
O8 Ni2 Ni4 O12 -177.52(11) . .
O8 Ni2 Ni4 O12 -92.02(14) 7_565 .
O6 Ni2 Ni4 O12 -1.93(11) 7_565 .
O6 Ni2 Ni4 O12 85.96(14) . .
O13 Ni2 Ni4 O12 92.28(17) . .
O1 Ni2 Ni4 O12 -90.73(12) . .
Ni3 Ni2 Ni4 O12 -147.73(8) . .
Ni4 Ni2 Ni4 O12 -36.33(8) 7_565 .
Ni5 Ni2 Ni4 O12 -145.61(8) . .
Ni5 Ni2 Ni4 O12 -90.93(8) 7_565 .
O8 Ni2 Ni4 O1 -86.79(11) . .
O8 Ni2 Ni4 O1 -1.29(14) 7_565 .
O6 Ni2 Ni4 O1 88.80(11) 7_565 .
O6 Ni2 Ni4 O1 176.69(14) . .
O13 Ni2 Ni4 O1 -176.99(17) . .
Ni3 Ni2 Ni4 O1 -57.00(9) . .
Ni4 Ni2 Ni4 O1 54.40(9) 7_565 .
Ni5 Ni2 Ni4 O1 -54.88(9) . .
Ni5 Ni2 Ni4 O1 -0.20(8) 7_565 .
O8 Ni2 Ni4 O19A 103.9(2) . .
O8 Ni2 Ni4 O19A -170.6(2) 7_565 .
O6 Ni2 Ni4 O19A -80.5(2) 7_565 .
O6 Ni2 Ni4 O19A 7.4(2) . .
O13 Ni2 Ni4 O19A 13.7(2) . .
O1 Ni2 Ni4 O19A -169.3(2) . .
Ni3 Ni2 Ni4 O19A 133.73(19) . .
Ni4 Ni2 Ni4 O19A -114.87(19) 7_565 .
Ni5 Ni2 Ni4 O19A 135.85(19) . .
Ni5 Ni2 Ni4 O19A -169.48(19) 7_565 .
O8 Ni2 Ni4 O19B 83.6(3) . .
O8 Ni2 Ni4 O19B 169.1(3) 7_565 .
O6 Ni2 Ni4 O19B -100.8(3) 7_565 .
O6 Ni2 Ni4 O19B -12.9(3) . .
O13 Ni2 Ni4 O19B -6.6(4) . .
O1 Ni2 Ni4 O19B 170.4(3) . .
Ni3 Ni2 Ni4 O19B 113.4(3) . .
Ni4 Ni2 Ni4 O19B -135.2(3) 7_565 .
Ni5 Ni2 Ni4 O19B 115.5(3) . .
Ni5 Ni2 Ni4 O19B 170.2(3) 7_565 .
O8 Ni2 Ni4 Ni4 -141.19(8) . 7_565
O8 Ni2 Ni4 Ni4 -55.69(11) 7_565 7_565
O6 Ni2 Ni4 Ni4 34.39(8) 7_565 7_565
O6 Ni2 Ni4 Ni4 122.29(11) . 7_565
O13 Ni2 Ni4 Ni4 128.61(14) . 7_565
O1 Ni2 Ni4 Ni4 -54.40(9) . 7_565
Ni3 Ni2 Ni4 Ni4 -111.40(2) . 7_565
Ni5 Ni2 Ni4 Ni4 -109.279(16) . 7_565
Ni5 Ni2 Ni4 Ni4 -54.606(12) 7_565 7_565
O8 Ni2 Ni4 Ni5 -31.91(8) . .
O8 Ni2 Ni4 Ni5 53.59(11) 7_565 .
O6 Ni2 Ni4 Ni5 143.67(8) 7_565 .
O6 Ni2 Ni4 Ni5 -128.43(11) . .
O13 Ni2 Ni4 Ni5 -122.11(14) . .
O1 Ni2 Ni4 Ni5 54.88(9) . .
Ni3 Ni2 Ni4 Ni5 -2.12(2) . .
Ni4 Ni2 Ni4 Ni5 109.279(16) 7_565 .
Ni5 Ni2 Ni4 Ni5 54.67(2) 7_565 .
O8 Ni2 Ni4 Ni7 -86.44(8) . .
O8 Ni2 Ni4 Ni7 -0.95(11) 7_565 .
O6 Ni2 Ni4 Ni7 89.14(8) 7_565 .
O6 Ni2 Ni4 Ni7 177.04(11) . .
O13 Ni2 Ni4 Ni7 -176.64(14) . .
O1 Ni2 Ni4 Ni7 0.34(9) . .
Ni3 Ni2 Ni4 Ni7 -56.66(2) . .
Ni4 Ni2 Ni4 Ni7 54.747(17) 7_565 .
Ni5 Ni2 Ni4 Ni7 -54.532(16) . .
Ni5 Ni2 Ni4 Ni7 0.141(17) 7_565 .
O11 Ni4 Ni5 O8 176.62(11) . .
O6 Ni4 Ni5 O8 0.71(11) . .
O7 Ni4 Ni5 O8 -98.60(14) . .
O12 Ni4 Ni5 O8 81.90(16) . .
O1 Ni4 Ni5 O8 87.10(15) . .
O19A Ni4 Ni5 O8 -80.5(3) . .
O19B Ni4 Ni5 O8 -105.2(3) . .
Ni4 Ni4 Ni5 O8 87.28(8) 7_565 .
Ni7 Ni4 Ni5 O8 142.11(9) . .
Ni2 Ni4 Ni5 O8 32.25(8) . .
O11 Ni4 Ni5 O10 0.26(10) . .
O6 Ni4 Ni5 O10 -175.65(10) . .
O7 Ni4 Ni5 O10 85.05(13) . .
O12 Ni4 Ni5 O10 -94.45(15) . .
O1 Ni4 Ni5 O10 -89.25(14) . .
O19A Ni4 Ni5 O10 103.2(3) . .
O19B Ni4 Ni5 O10 78.4(2) . .
Ni4 Ni4 Ni5 O10 -89.07(7) 7_565 .
Ni7 Ni4 Ni5 O10 -34.24(7) . .
Ni2 Ni4 Ni5 O10 -144.10(7) . .
O11 Ni4 Ni5 O9 94.77(15) . .
O6 Ni4 Ni5 O9 -81.14(15) . .
O7 Ni4 Ni5 O9 179.56(17) . .
O12 Ni4 Ni5 O9 0.06(19) . .
O1 Ni4 Ni5 O9 5.25(18) . .
O19A Ni4 Ni5 O9 -162.3(3) . .
O19B Ni4 Ni5 O9 172.9(3) . .
Ni4 Ni4 Ni5 O9 5.44(13) 7_565 .
Ni7 Ni4 Ni5 O9 60.26(13) . .
Ni2 Ni4 Ni5 O9 -49.59(13) . .
O11 Ni4 Ni5 O7 -84.78(13) . .
O6 Ni4 Ni5 O7 99.30(14) . .
O12 Ni4 Ni5 O7 -179.50(17) . .
O1 Ni4 Ni5 O7 -174.30(17) . .
O19A Ni4 Ni5 O7 18.1(3) . .
O19B Ni4 Ni5 O7 -6.6(3) . .
Ni4 Ni4 Ni5 O7 -174.12(11) 7_565 .
Ni7 Ni4 Ni5 O7 -119.29(11) . .
Ni2 Ni4 Ni5 O7 130.85(11) . .
O11 Ni4 Ni5 O20A -103.2(3) . .
O6 Ni4 Ni5 O20A 80.8(3) . .
O7 Ni4 Ni5 O20A -18.5(3) . .
O12 Ni4 Ni5 O20A 162.0(3) . .
O1 Ni4 Ni5 O20A 167.2(3) . .
O19A Ni4 Ni5 O20A -0.3(4) . .
O19B Ni4 Ni5 O20A -25.1(4) . .
Ni4 Ni4 Ni5 O20A 167.4(3) 7_565 .
Ni7 Ni4 Ni5 O20A -137.8(3) . .
Ni2 Ni4 Ni5 O20A 112.4(3) . .
O11 Ni4 Ni5 O1 89.52(14) . .
O6 Ni4 Ni5 O1 -86.39(15) . .
O7 Ni4 Ni5 O1 174.30(17) . .
O12 Ni4 Ni5 O1 -5.20(18) . .
O19A Ni4 Ni5 O1 -167.6(3) . .
O19B Ni4 Ni5 O1 167.7(3) . .
Ni4 Ni4 Ni5 O1 0.18(12) 7_565 .
Ni7 Ni4 Ni5 O1 55.01(12) . .
Ni2 Ni4 Ni5 O1 -54.85(12) . .
O11 Ni4 Ni5 O20B -79.7(2) . .
O6 Ni4 Ni5 O20B 104.4(3) . .
O7 Ni4 Ni5 O20B 5.1(3) . .
O12 Ni4 Ni5 O20B -174.4(3) . .
O1 Ni4 Ni5 O20B -169.2(3) . .
O19A Ni4 Ni5 O20B 23.3(4) . .
O19B Ni4 Ni5 O20B -1.5(3) . .
Ni4 Ni4 Ni5 O20B -169.0(2) 7_565 .
Ni7 Ni4 Ni5 O20B -114.2(2) . .
Ni2 Ni4 Ni5 O20B 136.0(2) . .
O11 Ni4 Ni5 Ni5 89.34(7) . 7_565
O6 Ni4 Ni5 Ni5 -86.58(8) . 7_565
O7 Ni4 Ni5 Ni5 174.12(11) . 7_565
O12 Ni4 Ni5 Ni5 -5.38(13) . 7_565
O1 Ni4 Ni5 Ni5 -0.18(12) . 7_565
O19A Ni4 Ni5 Ni5 -167.7(3) . 7_565
O19B Ni4 Ni5 Ni5 167.5(2) . 7_565
Ni4 Ni4 Ni5 Ni5 0.0 7_565 7_565
Ni7 Ni4 Ni5 Ni5 54.829(12) . 7_565
Ni2 Ni4 Ni5 Ni5 -55.030(12) . 7_565
O11 Ni4 Ni5 Ni7 34.51(7) . .
O6 Ni4 Ni5 Ni7 -141.40(8) . .
O7 Ni4 Ni5 Ni7 119.29(11) . .
O12 Ni4 Ni5 Ni7 -60.21(13) . .
O1 Ni4 Ni5 Ni7 -55.01(12) . .
O19A Ni4 Ni5 Ni7 137.4(3) . .
O19B Ni4 Ni5 Ni7 112.7(2) . .
Ni4 Ni4 Ni5 Ni7 -54.830(12) 7_565 .
Ni2 Ni4 Ni5 Ni7 -109.859(18) . .
O11 Ni4 Ni5 Ni2 144.37(7) . .
O6 Ni4 Ni5 Ni2 -31.55(8) . .
O7 Ni4 Ni5 Ni2 -130.85(11) . .
O12 Ni4 Ni5 Ni2 49.65(13) . .
O1 Ni4 Ni5 Ni2 54.85(12) . .
O19A Ni4 Ni5 Ni2 -112.7(3) . .
O19B Ni4 Ni5 Ni2 -137.5(2) . .
Ni4 Ni4 Ni5 Ni2 55.029(12) 7_565 .
Ni7 Ni4 Ni5 Ni2 109.859(18) . .
O8 Ni2 Ni5 O8 90.88(19) 7_565 .
O6 Ni2 Ni5 O8 -178.50(15) 7_565 .
O6 Ni2 Ni5 O8 -95.33(14) . .
O13 Ni2 Ni5 O8 1.72(17) . .
O1 Ni2 Ni5 O8 178.95(15) . .
Ni3 Ni2 Ni5 O8 51.18(12) . .
Ni4 Ni2 Ni5 O8 -126.81(12) . .
Ni4 Ni2 Ni5 O8 178.75(12) 7_565 .
Ni5 Ni2 Ni5 O8 124.07(12) 7_565 .
O8 Ni2 Ni5 O10 179.09(16) . .
O8 Ni2 Ni5 O10 -90.03(13) 7_565 .
O6 Ni2 Ni5 O10 0.59(15) 7_565 .
O6 Ni2 Ni5 O10 83.76(12) . .
O13 Ni2 Ni5 O10 -179.19(15) . .
O1 Ni2 Ni5 O10 -1.96(13) . .
Ni3 Ni2 Ni5 O10 -129.73(10) . .
Ni4 Ni2 Ni5 O10 52.28(10) . .
Ni4 Ni2 Ni5 O10 -2.16(10) 7_565 .
Ni5 Ni2 Ni5 O10 -56.84(10) 7_565 .
O8 Ni2 Ni5 O9 -88.00(15) . .
O8 Ni2 Ni5 O9 2.88(12) 7_565 .
O6 Ni2 Ni5 O9 93.50(13) 7_565 .
O6 Ni2 Ni5 O9 176.67(11) . .
O13 Ni2 Ni5 O9 -86.28(15) . .
O1 Ni2 Ni5 O9 90.95(12) . .
Ni3 Ni2 Ni5 O9 -36.82(9) . .
Ni4 Ni2 Ni5 O9 145.19(9) . .
Ni4 Ni2 Ni5 O9 90.75(9) 7_565 .
Ni5 Ni2 Ni5 O9 36.07(9) 7_565 .
O8 Ni2 Ni5 O7 96.17(14) . .
O8 Ni2 Ni5 O7 -172.96(11) 7_565 .
O6 Ni2 Ni5 O7 -82.33(13) 7_565 .
O6 Ni2 Ni5 O7 0.84(10) . .
O13 Ni2 Ni5 O7 97.89(14) . .
O1 Ni2 Ni5 O7 -84.88(11) . .
Ni3 Ni2 Ni5 O7 147.35(7) . .
Ni4 Ni2 Ni5 O7 -30.64(7) . .
Ni4 Ni2 Ni5 O7 -85.08(7) 7_565 .
Ni5 Ni2 Ni5 O7 -139.76(7) 7_565 .
O8 Ni2 Ni5 O20A -11.2(2) . .
O8 Ni2 Ni5 O20A 79.7(2) 7_565 .
O6 Ni2 Ni5 O20A 170.3(2) 7_565 .
O6 Ni2 Ni5 O20A -106.5(2) . .
O13 Ni2 Ni5 O20A -9.5(2) . .
O1 Ni2 Ni5 O20A 167.8(2) . .
Ni3 Ni2 Ni5 O20A 40.0(2) . .
Ni4 Ni2 Ni5 O20A -138.0(2) . .
Ni4 Ni2 Ni5 O20A 167.6(2) 7_565 .
Ni5 Ni2 Ni5 O20A 112.9(2) 7_565 .
O8 Ni2 Ni5 O1 -178.95(15) . .
O8 Ni2 Ni5 O1 -88.08(12) 7_565 .
O6 Ni2 Ni5 O1 2.55(13) 7_565 .
O6 Ni2 Ni5 O1 85.72(11) . .
O13 Ni2 Ni5 O1 -177.23(15) . .
Ni3 Ni2 Ni5 O1 -127.77(9) . .
Ni4 Ni2 Ni5 O1 54.24(8) . .
Ni4 Ni2 Ni5 O1 -0.20(8) 7_565 .
Ni5 Ni2 Ni5 O1 -54.88(8) 7_565 .
O8 Ni2 Ni5 O20B 11.4(4) . .
O8 Ni2 Ni5 O20B 102.2(3) 7_565 .
O6 Ni2 Ni5 O20B -167.1(3) 7_565 .
O6 Ni2 Ni5 O20B -84.0(3) . .
O13 Ni2 Ni5 O20B 13.1(4) . .
O1 Ni2 Ni5 O20B -169.7(3) . .
Ni3 Ni2 Ni5 O20B 62.5(3) . .
Ni4 Ni2 Ni5 O20B -115.5(3) . .
Ni4 Ni2 Ni5 O20B -169.9(3) 7_565 .
Ni5 Ni2 Ni5 O20B 135.4(3) 7_565 .
O8 Ni2 Ni5 Ni5 -124.07(12) . 7_565
O8 Ni2 Ni5 Ni5 -33.19(8) 7_565 7_565
O6 Ni2 Ni5 Ni5 57.43(10) 7_565 7_565
O6 Ni2 Ni5 Ni5 140.60(7) . 7_565
O13 Ni2 Ni5 Ni5 -122.35(12) . 7_565
O1 Ni2 Ni5 Ni5 54.88(8) . 7_565
Ni3 Ni2 Ni5 Ni5 -72.890(13) . 7_565
Ni4 Ni2 Ni5 Ni5 109.122(16) . 7_565
Ni4 Ni2 Ni5 Ni5 54.683(12) 7_565 7_565
O8 Ni2 Ni5 Ni4 126.81(12) . .
O8 Ni2 Ni5 Ni4 -142.31(8) 7_565 .
O6 Ni2 Ni5 Ni4 -51.69(10) 7_565 .
O6 Ni2 Ni5 Ni4 31.48(7) . .
O13 Ni2 Ni5 Ni4 128.53(12) . .
O1 Ni2 Ni5 Ni4 -54.24(8) . .
Ni3 Ni2 Ni5 Ni4 177.988(18) . .
Ni4 Ni2 Ni5 Ni4 -54.44(2) 7_565 .
Ni5 Ni2 Ni5 Ni4 -109.122(16) 7_565 .
O8 Ni2 Ni5 Ni7 -178.61(12) . .
O8 Ni2 Ni5 Ni7 -87.73(8) 7_565 .
O6 Ni2 Ni5 Ni7 2.89(10) 7_565 .
O6 Ni2 Ni5 Ni7 86.06(7) . .
O13 Ni2 Ni5 Ni7 -176.89(12) . .
O1 Ni2 Ni5 Ni7 0.34(8) . .
Ni3 Ni2 Ni5 Ni7 -127.432(18) . .
Ni4 Ni2 Ni5 Ni7 54.580(16) . .
Ni4 Ni2 Ni5 Ni7 0.141(17) 7_565 .
Ni5 Ni2 Ni5 Ni7 -54.542(17) 7_565 .
O8 Ni5 Ni7 O10 -178.70(16) . .
O9 Ni5 Ni7 O10 97.62(14) . .
O7 Ni5 Ni7 O10 -86.68(13) . .
O20A Ni5 Ni7 O10 18.7(3) . .
O1 Ni5 Ni7 O10 -177.11(14) . .
O20B Ni5 Ni7 O10 -4.9(3) . .
Ni5 Ni5 Ni7 O10 127.89(11) 7_565 .
Ni4 Ni5 Ni7 O10 -122.81(11) . .
Ni2 Ni5 Ni7 O10 -177.46(11) . .
O8 Ni5 Ni7 O10 85.06(13) . 7_565
O10 Ni5 Ni7 O10 -96.24(17) . 7_565
O9 Ni5 Ni7 O10 1.38(11) . 7_565
O7 Ni5 Ni7 O10 177.09(10) . 7_565
O20A Ni5 Ni7 O10 -77.5(3) . 7_565
O1 Ni5 Ni7 O10 86.65(11) . 7_565
O20B Ni5 Ni7 O10 -101.1(2) . 7_565
Ni5 Ni5 Ni7 O10 31.66(7) 7_565 7_565
Ni4 Ni5 Ni7 O10 140.96(7) . 7_565
Ni2 Ni5 Ni7 O10 86.31(7) . 7_565
O8 Ni5 Ni7 O11 1.02(15) . 7_565
O10 Ni5 Ni7 O11 179.73(14) . 7_565
O9 Ni5 Ni7 O11 -82.66(13) . 7_565
O7 Ni5 Ni7 O11 93.05(12) . 7_565
O20A Ni5 Ni7 O11 -161.6(3) . 7_565
O1 Ni5 Ni7 O11 2.61(12) . 7_565
O20B Ni5 Ni7 O11 174.9(2) . 7_565
Ni5 Ni5 Ni7 O11 -52.38(9) 7_565 7_565
Ni4 Ni5 Ni7 O11 56.92(10) . 7_565
Ni2 Ni5 Ni7 O11 2.27(10) . 7_565
O8 Ni5 Ni7 O11 -90.19(13) . .
O10 Ni5 Ni7 O11 88.51(13) . .
O9 Ni5 Ni7 O11 -173.88(11) . .
O7 Ni5 Ni7 O11 1.83(11) . .
O20A Ni5 Ni7 O11 107.2(3) . .
O1 Ni5 Ni7 O11 -88.61(11) . .
O20B Ni5 Ni7 O11 83.6(2) . .
Ni5 Ni5 Ni7 O11 -143.60(7) 7_565 .
Ni4 Ni5 Ni7 O11 -34.30(7) . .
Ni2 Ni5 Ni7 O11 -88.95(7) . .
O8 Ni5 Ni7 O1 -1.59(14) . .
O10 Ni5 Ni7 O1 177.11(14) . .
O9 Ni5 Ni7 O1 -85.27(12) . .
O7 Ni5 Ni7 O1 90.44(11) . .
O20A Ni5 Ni7 O1 -164.2(3) . .
O20B Ni5 Ni7 O1 172.2(2) . .
Ni5 Ni5 Ni7 O1 -54.99(8) 7_565 .
Ni4 Ni5 Ni7 O1 54.31(8) . .
Ni2 Ni5 Ni7 O1 -0.34(8) . .
O8 Ni5 Ni7 O15 -175.7(3) . .
O10 Ni5 Ni7 O15 3.0(3) . .
O9 Ni5 Ni7 O15 100.7(3) . .
O7 Ni5 Ni7 O15 -83.6(2) . .
O20A Ni5 Ni7 O15 21.8(4) . .
O1 Ni5 Ni7 O15 -174.1(3) . .
O20B Ni5 Ni7 O15 -1.8(3) . .
Ni5 Ni5 Ni7 O15 130.9(2) 7_565 .
Ni4 Ni5 Ni7 O15 -119.8(2) . .
Ni2 Ni5 Ni7 O15 -174.4(2) . .
O8 Ni5 Ni7 O15 173.1(3) . 7_565
O10 Ni5 Ni7 O15 -8.2(3) . 7_565
O9 Ni5 Ni7 O15 89.4(3) . 7_565
O7 Ni5 Ni7 O15 -94.9(3) . 7_565
O20A Ni5 Ni7 O15 10.5(4) . 7_565
O1 Ni5 Ni7 O15 174.7(3) . 7_565
O20B Ni5 Ni7 O15 -13.1(4) . 7_565
Ni5 Ni5 Ni7 O15 119.7(3) 7_565 7_565
Ni4 Ni5 Ni7 O15 -131.0(3) . 7_565
Ni2 Ni5 Ni7 O15 174.4(3) . 7_565
O8 Ni5 Ni7 Ni5 53.41(11) . 7_565
O10 Ni5 Ni7 Ni5 -127.89(11) . 7_565
O9 Ni5 Ni7 Ni5 -30.28(9) . 7_565
O7 Ni5 Ni7 Ni5 145.43(8) . 7_565
O20A Ni5 Ni7 Ni5 -109.2(3) . 7_565
O1 Ni5 Ni7 Ni5 54.99(8) . 7_565
O20B Ni5 Ni7 Ni5 -132.8(2) . 7_565
Ni4 Ni5 Ni7 Ni5 109.301(16) . 7_565
Ni2 Ni5 Ni7 Ni5 54.653(17) . 7_565
O8 Ni5 Ni7 Ni6 -128.37(11) . .
O10 Ni5 Ni7 Ni6 50.33(11) . .
O9 Ni5 Ni7 Ni6 147.95(9) . .
O7 Ni5 Ni7 Ni6 -36.34(8) . .
O20A Ni5 Ni7 Ni6 69.0(3) . .
O1 Ni5 Ni7 Ni6 -126.78(9) . .
O20B Ni5 Ni7 Ni6 45.5(2) . .
Ni5 Ni5 Ni7 Ni6 178.225(17) 7_565 .
Ni4 Ni5 Ni7 Ni6 -72.475(17) . .
Ni2 Ni5 Ni7 Ni6 -127.12(2) . .
O8 Ni5 Ni7 Ni6 55.26(12) . 7_565
O10 Ni5 Ni7 Ni6 -126.04(11) . 7_565
O9 Ni5 Ni7 Ni6 -28.42(9) . 7_565
O7 Ni5 Ni7 Ni6 147.29(8) . 7_565
O20A Ni5 Ni7 Ni6 -107.3(3) . 7_565
O1 Ni5 Ni7 Ni6 56.85(9) . 7_565
O20B Ni5 Ni7 Ni6 -130.9(2) . 7_565
Ni5 Ni5 Ni7 Ni6 1.854(18) 7_565 7_565
Ni4 Ni5 Ni7 Ni6 111.15(3) . 7_565
Ni2 Ni5 Ni7 Ni6 56.51(3) . 7_565
O8 Ni5 Ni7 Ni4 -55.90(11) . .
O10 Ni5 Ni7 Ni4 122.81(11) . .
O9 Ni5 Ni7 Ni4 -139.58(9) . .
O7 Ni5 Ni7 Ni4 36.13(8) . .
O20A Ni5 Ni7 Ni4 141.5(3) . .
O1 Ni5 Ni7 Ni4 -54.31(8) . .
O20B Ni5 Ni7 Ni4 117.9(2) . .
Ni5 Ni5 Ni7 Ni4 -109.301(16) 7_565 .
Ni2 Ni5 Ni7 Ni4 -54.648(16) . .
O4 Ni6 Ni7 O10 -10.77(16) . .
O5 Ni6 Ni7 O10 175.23(17) . .
O16 Ni6 Ni7 O10 -99.6(3) . .
O11 Ni6 Ni7 O10 164.63(16) . .
O7 Ni6 Ni7 O10 82.48(13) . .
O17 Ni6 Ni7 O10 -98.3(2) . .
O4 Ni6 Ni7 O10 -5.15(17) . 7_565
O5 Ni6 Ni7 O10 -179.16(17) . 7_565
O16 Ni6 Ni7 O10 -94.0(3) . 7_565
O10 Ni6 Ni7 O10 5.61(4) . 7_565
O11 Ni6 Ni7 O10 170.24(16) . 7_565
O7 Ni6 Ni7 O10 88.09(13) . 7_565
O17 Ni6 Ni7 O10 -92.7(2) . 7_565
O4 Ni6 Ni7 O11 179.01(16) . 7_565
O5 Ni6 Ni7 O11 5.00(17) . 7_565
O16 Ni6 Ni7 O11 90.2(3) . 7_565
O10 Ni6 Ni7 O11 -170.23(16) . 7_565
O11 Ni6 Ni7 O11 -5.60(4) . 7_565
O7 Ni6 Ni7 O11 -87.75(13) . 7_565
O17 Ni6 Ni7 O11 91.4(2) . 7_565
O4 Ni6 Ni7 O11 -175.40(16) . .
O5 Ni6 Ni7 O11 10.60(16) . .
O16 Ni6 Ni7 O11 95.8(3) . .
O10 Ni6 Ni7 O11 -164.63(16) . .
O7 Ni6 Ni7 O11 -82.15(12) . .
O17 Ni6 Ni7 O11 97.0(2) . .
O4 Ni6 Ni7 O1 -93.33(15) . .
O5 Ni6 Ni7 O1 92.67(15) . .
O16 Ni6 Ni7 O1 177.9(3) . .
O10 Ni6 Ni7 O1 -82.56(14) . .
O11 Ni6 Ni7 O1 82.07(14) . .
O7 Ni6 Ni7 O1 -0.08(11) . .
O17 Ni6 Ni7 O1 179.1(2) . .
O4 Ni6 Ni7 O15 87.39(18) . .
O5 Ni6 Ni7 O15 -86.62(19) . .
O16 Ni6 Ni7 O15 -1.4(3) . .
O10 Ni6 Ni7 O15 98.15(17) . .
O11 Ni6 Ni7 O15 -97.22(17) . .
O7 Ni6 Ni7 O15 -179.37(15) . .
O17 Ni6 Ni7 O15 -0.2(3) . .
O4 Ni6 Ni7 O15 87.38(18) . 7_565
O5 Ni6 Ni7 O15 -86.63(18) . 7_565
O16 Ni6 Ni7 O15 -1.4(3) . 7_565
O10 Ni6 Ni7 O15 98.14(17) . 7_565
O11 Ni6 Ni7 O15 -97.23(17) . 7_565
O7 Ni6 Ni7 O15 -179.38(15) . 7_565
O17 Ni6 Ni7 O15 -0.2(3) . 7_565
O4 Ni6 Ni7 Ni5 -58.67(12) . .
O5 Ni6 Ni7 Ni5 127.33(13) . .
O16 Ni6 Ni7 Ni5 -147.5(2) . .
O10 Ni6 Ni7 Ni5 -47.90(11) . .
O11 Ni6 Ni7 Ni5 116.73(11) . .
O7 Ni6 Ni7 Ni5 34.58(7) . .
O17 Ni6 Ni7 Ni5 -146.2(2) . .
O4 Ni6 Ni7 Ni5 -56.85(12) . 7_565
O5 Ni6 Ni7 Ni5 129.14(13) . 7_565
O16 Ni6 Ni7 Ni5 -145.7(2) . 7_565
O10 Ni6 Ni7 Ni5 -46.09(11) . 7_565
O11 Ni6 Ni7 Ni5 118.54(11) . 7_565
O7 Ni6 Ni7 Ni5 36.39(7) . 7_565
O17 Ni6 Ni7 Ni5 -144.4(2) . 7_565
O4 Ni6 Ni7 Ni6 86.0(3) . 7_565
O5 Ni6 Ni7 Ni6 -88.0(3) . 7_565
O16 Ni6 Ni7 Ni6 -2.8(4) . 7_565
O10 Ni6 Ni7 Ni6 96.8(3) . 7_565
O11 Ni6 Ni7 Ni6 -98.6(3) . 7_565
O7 Ni6 Ni7 Ni6 179(65) . 7_565
O17 Ni6 Ni7 Ni6 -1.6(4) . 7_565
O4 Ni6 Ni7 Ni4 -127.43(12) . .
O5 Ni6 Ni7 Ni4 58.57(13) . .
O16 Ni6 Ni7 Ni4 143.8(2) . .
O10 Ni6 Ni7 Ni4 -116.66(11) . .
O11 Ni6 Ni7 Ni4 47.97(11) . .
O7 Ni6 Ni7 Ni4 -34.18(7) . .
O17 Ni6 Ni7 Ni4 145.0(2) . .
O11 Ni4 Ni7 O10 -88.44(13) . .
O6 Ni4 Ni7 O10 91.38(12) . .
O7 Ni4 Ni7 O10 -2.15(11) . .
O12 Ni4 Ni7 O10 174.16(11) . .
O1 Ni4 Ni7 O10 89.06(11) . .
O19A Ni4 Ni7 O10 -104.7(3) . .
O19B Ni4 Ni7 O10 -84.2(2) . .
Ni4 Ni4 Ni7 O10 143.55(8) 7_565 .
Ni5 Ni4 Ni7 O10 34.05(8) . .
Ni2 Ni4 Ni7 O10 88.71(8) . .
O11 Ni4 Ni7 O10 -179.68(14) . 7_565
O6 Ni4 Ni7 O10 0.15(14) . 7_565
O7 Ni4 Ni7 O10 -93.39(13) . 7_565
O12 Ni4 Ni7 O10 82.92(13) . 7_565
O1 Ni4 Ni7 O10 -2.18(13) . 7_565
O19A Ni4 Ni7 O10 164.0(3) . 7_565
O19B Ni4 Ni7 O10 -175.4(2) . 7_565
Ni4 Ni4 Ni7 O10 52.31(10) 7_565 7_565
Ni5 Ni4 Ni7 O10 -57.19(10) . 7_565
Ni2 Ni4 Ni7 O10 -2.52(10) . 7_565
O11 Ni4 Ni7 O11 96.31(16) . 7_565
O6 Ni4 Ni7 O11 -83.86(12) . 7_565
O7 Ni4 Ni7 O11 -177.39(11) . 7_565
O12 Ni4 Ni7 O11 -1.09(11) . 7_565
O1 Ni4 Ni7 O11 -86.19(11) . 7_565
O19A Ni4 Ni7 O11 80.0(3) . 7_565
O19B Ni4 Ni7 O11 100.5(2) . 7_565
Ni4 Ni4 Ni7 O11 -31.70(7) 7_565 7_565
Ni5 Ni4 Ni7 O11 -141.20(7) . 7_565
Ni2 Ni4 Ni7 O11 -86.53(7) . 7_565
O6 Ni4 Ni7 O11 179.82(15) . .
O7 Ni4 Ni7 O11 86.29(13) . .
O12 Ni4 Ni7 O11 -97.40(13) . .
O1 Ni4 Ni7 O11 177.50(14) . .
O19A Ni4 Ni7 O11 -16.3(3) . .
O19B Ni4 Ni7 O11 4.2(2) . .
Ni4 Ni4 Ni7 O11 -128.01(10) 7_565 .
Ni5 Ni4 Ni7 O11 122.49(11) . .
Ni2 Ni4 Ni7 O11 177.15(11) . .
O11 Ni4 Ni7 O1 -177.50(14) . .
O6 Ni4 Ni7 O1 2.33(13) . .
O7 Ni4 Ni7 O1 -91.21(12) . .
O12 Ni4 Ni7 O1 85.10(12) . .
O19A Ni4 Ni7 O1 166.2(3) . .
O19B Ni4 Ni7 O1 -173.3(2) . .
Ni4 Ni4 Ni7 O1 54.49(8) 7_565 .
Ni5 Ni4 Ni7 O1 -55.01(9) . .
Ni2 Ni4 Ni7 O1 -0.34(8) . .
O11 Ni4 Ni7 O15 -2.0(3) . .
O6 Ni4 Ni7 O15 177.8(3) . .
O7 Ni4 Ni7 O15 84.2(2) . .
O12 Ni4 Ni7 O15 -99.4(3) . .
O1 Ni4 Ni7 O15 175.4(3) . .
O19A Ni4 Ni7 O15 -18.3(4) . .
O19B Ni4 Ni7 O15 2.2(3) . .
Ni4 Ni4 Ni7 O15 -130.1(2) 7_565 .
Ni5 Ni4 Ni7 O15 120.4(2) . .
Ni2 Ni4 Ni7 O15 175.1(2) . .
O11 Ni4 Ni7 O15 9.2(3) . 7_565
O6 Ni4 Ni7 O15 -170.9(3) . 7_565
O7 Ni4 Ni7 O15 95.5(3) . 7_565
O12 Ni4 Ni7 O15 -88.2(3) . 7_565
O1 Ni4 Ni7 O15 -173.3(3) . 7_565
O19A Ni4 Ni7 O15 -7.1(4) . 7_565
O19B Ni4 Ni7 O15 13.5(4) . 7_565
Ni4 Ni4 Ni7 O15 -118.8(3) 7_565 7_565
Ni5 Ni4 Ni7 O15 131.7(3) . 7_565
Ni2 Ni4 Ni7 O15 -173.6(3) . 7_565
O11 Ni4 Ni7 Ni5 -122.49(11) . .
O6 Ni4 Ni7 Ni5 57.33(10) . .
O7 Ni4 Ni7 Ni5 -36.20(8) . .
O12 Ni4 Ni7 Ni5 140.11(9) . .
O1 Ni4 Ni7 Ni5 55.01(9) . .
O19A Ni4 Ni7 Ni5 -138.8(3) . .
O19B Ni4 Ni7 Ni5 -118.3(2) . .
Ni4 Ni4 Ni7 Ni5 109.500(16) 7_565 .
Ni2 Ni4 Ni7 Ni5 54.664(17) . .
O11 Ni4 Ni7 Ni5 -177.29(10) . 7_565
O6 Ni4 Ni7 Ni5 2.53(10) . 7_565
O7 Ni4 Ni7 Ni5 -91.00(8) . 7_565
O12 Ni4 Ni7 Ni5 85.30(9) . 7_565
O1 Ni4 Ni7 Ni5 0.20(8) . 7_565
O19A Ni4 Ni7 Ni5 166.4(3) . 7_565
O19B Ni4 Ni7 Ni5 -173.1(2) . 7_565
Ni4 Ni4 Ni7 Ni5 54.694(12) 7_565 7_565
Ni5 Ni4 Ni7 Ni5 -54.81(2) . 7_565
Ni2 Ni4 Ni7 Ni5 -0.141(17) . 7_565
O11 Ni4 Ni7 Ni6 -50.30(10) . .
O6 Ni4 Ni7 Ni6 129.52(10) . .
O7 Ni4 Ni7 Ni6 35.99(8) . .
O12 Ni4 Ni7 Ni6 -147.70(9) . .
O1 Ni4 Ni7 Ni6 127.20(9) . .
O19A Ni4 Ni7 Ni6 -66.6(3) . .
O19B Ni4 Ni7 Ni6 -46.1(2) . .
Ni4 Ni4 Ni7 Ni6 -178.310(17) 7_565 .
Ni5 Ni4 Ni7 Ni6 72.191(17) . .
Ni2 Ni4 Ni7 Ni6 126.86(2) . .
O11 Ni4 Ni7 Ni6 126.25(11) . 7_565
O6 Ni4 Ni7 Ni6 -53.93(11) . 7_565
O7 Ni4 Ni7 Ni6 -147.46(8) . 7_565
O12 Ni4 Ni7 Ni6 28.84(9) . 7_565
O1 Ni4 Ni7 Ni6 -56.26(9) . 7_565
O19A Ni4 Ni7 Ni6 110.0(3) . 7_565
O19B Ni4 Ni7 Ni6 130.5(2) . 7_565
Ni4 Ni4 Ni7 Ni6 -1.765(18) 7_565 7_565
Ni5 Ni4 Ni7 Ni6 -111.26(3) . 7_565
Ni2 Ni4 Ni7 Ni6 -56.60(3) . 7_565
O11 Ni4 O1 Ni4 91.82(11) . 7_565
O6 Ni4 O1 Ni4 -88.14(12) . 7_565
O7 Ni4 O1 Ni4 175.90(12) . 7_565
O12 Ni4 O1 Ni4 -4.10(13) . 7_565
O19A Ni4 O1 Ni4 -41.4(8) . 7_565
O19B Ni4 O1 Ni4 120.0(9) . 7_565
Ni5 Ni4 O1 Ni4 179.74(18) . 7_565
Ni7 Ni4 O1 Ni4 90.14(11) . 7_565
Ni2 Ni4 O1 Ni4 -90.35(11) . 7_565
O11 Ni4 O1 Ni5 -87.93(11) . .
O6 Ni4 O1 Ni5 92.12(12) . .
O7 Ni4 O1 Ni5 -3.84(12) . .
O12 Ni4 O1 Ni5 176.16(13) . .
O19A Ni4 O1 Ni5 138.8(8) . .
O19B Ni4 O1 Ni5 -59.7(9) . .
Ni4 Ni4 O1 Ni5 -179.74(18) 7_565 .
Ni7 Ni4 O1 Ni5 -89.61(11) . .
Ni2 Ni4 O1 Ni5 89.91(11) . .
O11 Ni4 O1 Ni5 -46(33) . 7_565
O6 Ni4 O1 Ni5 134(33) . 7_565
O7 Ni4 O1 Ni5 38(33) . 7_565
O12 Ni4 O1 Ni5 -142(33) . 7_565
O19A Ni4 O1 Ni5 -179(100) . 7_565
O19B Ni4 O1 Ni5 -18(34) . 7_565
Ni4 Ni4 O1 Ni5 -138(33) 7_565 7_565
Ni5 Ni4 O1 Ni5 42(33) . 7_565
Ni7 Ni4 O1 Ni5 -48(33) . 7_565
Ni2 Ni4 O1 Ni5 132(33) . 7_565
O11 Ni4 O1 Ni7 1.68(9) . .
O6 Ni4 O1 Ni7 -178.27(10) . .
O7 Ni4 O1 Ni7 85.76(10) . .
O12 Ni4 O1 Ni7 -94.24(11) . .
O19A Ni4 O1 Ni7 -131.6(8) . .
O19B Ni4 O1 Ni7 29.9(9) . .
Ni4 Ni4 O1 Ni7 -90.14(11) 7_565 .
Ni5 Ni4 O1 Ni7 89.61(11) . .
Ni2 Ni4 O1 Ni7 179.51(12) . .
O11 Ni4 O1 Ni2 -177.84(9) . .
O6 Ni4 O1 Ni2 2.21(9) . .
O7 Ni4 O1 Ni2 -93.75(10) . .
O12 Ni4 O1 Ni2 86.25(11) . .
O19A Ni4 O1 Ni2 48.9(8) . .
O19B Ni4 O1 Ni2 -149.7(9) . .
Ni4 Ni4 O1 Ni2 90.35(11) 7_565 .
Ni5 Ni4 O1 Ni2 -89.91(11) . .
Ni7 Ni4 O1 Ni2 -179.51(12) . .
O8 Ni5 O1 Ni4 -91.05(12) . .
O10 Ni5 O1 Ni4 88.20(11) . .
O9 Ni5 O1 Ni4 -176.07(13) . .
O7 Ni5 O1 Ni4 3.84(11) . .
O20A Ni5 O1 Ni4 -143.1(7) . .
O20B Ni5 O1 Ni4 53.5(10) . .
Ni5 Ni5 O1 Ni4 179.74(17) 7_565 .
Ni7 Ni5 O1 Ni4 90.13(11) . .
Ni2 Ni5 O1 Ni4 -90.35(11) . .
O8 Ni5 O1 Ni4 131(33) . 7_565
O10 Ni5 O1 Ni4 -50(33) . 7_565
O9 Ni5 O1 Ni4 46(33) . 7_565
O7 Ni5 O1 Ni4 -134(33) . 7_565
O20A Ni5 O1 Ni4 79(34) . 7_565
O20B Ni5 O1 Ni4 -85(33) . 7_565
Ni5 Ni5 O1 Ni4 42(33) 7_565 7_565
Ni4 Ni5 O1 Ni4 -138(33) . 7_565
Ni7 Ni5 O1 Ni4 -48(33) . 7_565
Ni2 Ni5 O1 Ni4 132(33) . 7_565
O8 Ni5 O1 Ni5 89.21(12) . 7_565
O10 Ni5 O1 Ni5 -91.54(11) . 7_565
O9 Ni5 O1 Ni5 4.18(13) . 7_565
O7 Ni5 O1 Ni5 -175.90(12) . 7_565
O20A Ni5 O1 Ni5 37.2(8) . 7_565
O20B Ni5 O1 Ni5 -126.2(9) . 7_565
Ni4 Ni5 O1 Ni5 -179.74(17) . 7_565
Ni7 Ni5 O1 Ni5 -89.61(11) . 7_565
Ni2 Ni5 O1 Ni5 89.91(11) . 7_565
O8 Ni5 O1 Ni7 178.82(10) . .
O10 Ni5 O1 Ni7 -1.93(9) . .
O9 Ni5 O1 Ni7 93.79(12) . .
O7 Ni5 O1 Ni7 -86.30(10) . .
O20A Ni5 O1 Ni7 126.8(7) . .
O20B Ni5 O1 Ni7 -36.6(10) . .
Ni5 Ni5 O1 Ni7 89.61(11) 7_565 .
Ni4 Ni5 O1 Ni7 -90.13(11) . .
Ni2 Ni5 O1 Ni7 179.52(12) . .
O8 Ni5 O1 Ni2 -0.70(10) . .
O10 Ni5 O1 Ni2 178.55(10) . .
O9 Ni5 O1 Ni2 -85.73(12) . .
O7 Ni5 O1 Ni2 94.19(10) . .
O20A Ni5 O1 Ni2 -52.7(8) . .
O20B Ni5 O1 Ni2 143.8(10) . .
Ni5 Ni5 O1 Ni2 -89.91(11) 7_565 .
Ni4 Ni5 O1 Ni2 90.35(11) . .
Ni7 Ni5 O1 Ni2 -179.52(12) . .
O10 Ni7 O1 Ni4 -88.17(9) . .
O10 Ni7 O1 Ni4 178.36(10) 7_565 .
O11 Ni7 O1 Ni4 91.87(9) 7_565 .
O11 Ni7 O1 Ni4 -1.67(9) . .
O15 Ni7 O1 Ni4 -37.7(17) . .
O15 Ni7 O1 Ni4 127.9(16) 7_565 .
Ni5 Ni7 O1 Ni4 -90.090(19) . .
Ni5 Ni7 O1 Ni4 -179.71(12) 7_565 .
Ni6 Ni7 O1 Ni4 -44.93(7) . .
Ni6 Ni7 O1 Ni4 135.13(6) 7_565 .
O10 Ni7 O1 Ni4 -178.36(10) . 7_565
O10 Ni7 O1 Ni4 88.17(9) 7_565 7_565
O11 Ni7 O1 Ni4 1.67(9) 7_565 7_565
O11 Ni7 O1 Ni4 -91.87(9) . 7_565
O15 Ni7 O1 Ni4 -127.9(16) . 7_565
O15 Ni7 O1 Ni4 37.7(17) 7_565 7_565
Ni5 Ni7 O1 Ni4 179.71(12) . 7_565
Ni5 Ni7 O1 Ni4 90.090(19) 7_565 7_565
Ni6 Ni7 O1 Ni4 -135.13(6) . 7_565
Ni6 Ni7 O1 Ni4 44.93(7) 7_565 7_565
Ni4 Ni7 O1 Ni4 -90.20(12) . 7_565
O10 Ni7 O1 Ni5 1.92(9) . .
O10 Ni7 O1 Ni5 -91.55(10) 7_565 .
O11 Ni7 O1 Ni5 -178.04(9) 7_565 .
O11 Ni7 O1 Ni5 88.42(9) . .
O15 Ni7 O1 Ni5 52.4(17) . .
O15 Ni7 O1 Ni5 -142.0(16) 7_565 .
Ni5 Ni7 O1 Ni5 -89.62(12) 7_565 .
Ni6 Ni7 O1 Ni5 45.16(7) . .
Ni6 Ni7 O1 Ni5 -134.78(6) 7_565 .
Ni4 Ni7 O1 Ni5 90.090(19) . .
O10 Ni7 O1 Ni5 91.55(10) . 7_565
O10 Ni7 O1 Ni5 -1.92(9) 7_565 7_565
O11 Ni7 O1 Ni5 -88.42(9) 7_565 7_565
O11 Ni7 O1 Ni5 178.04(9) . 7_565
O15 Ni7 O1 Ni5 142.0(16) . 7_565
O15 Ni7 O1 Ni5 -52.4(17) 7_565 7_565
Ni5 Ni7 O1 Ni5 89.62(12) . 7_565
Ni6 Ni7 O1 Ni5 134.78(6) . 7_565
Ni6 Ni7 O1 Ni5 -45.16(7) 7_565 7_565
Ni4 Ni7 O1 Ni5 179.71(12) . 7_565
O10 Ni7 O1 Ni2 46.73(7) . .
O10 Ni7 O1 Ni2 -46.73(7) 7_565 .
O11 Ni7 O1 Ni2 -133.23(7) 7_565 .
O11 Ni7 O1 Ni2 133.23(7) . .
O15 Ni7 O1 Ni2 97.2(16) . .
O15 Ni7 O1 Ni2 -97.2(16) 7_565 .
Ni5 Ni7 O1 Ni2 44.81(6) . .
Ni5 Ni7 O1 Ni2 -44.81(7) 7_565 .
Ni6 Ni7 O1 Ni2 89.97(2) . .
Ni6 Ni7 O1 Ni2 -89.967(18) 7_565 .
Ni4 Ni7 O1 Ni2 134.90(6) . .
O8 Ni2 O1 Ni4 90.78(10) . .
O8 Ni2 O1 Ni4 179.02(10) 7_565 .
O6 Ni2 O1 Ni4 -87.99(10) 7_565 .
O6 Ni2 O1 Ni4 -2.21(9) . .
O13 Ni2 O1 Ni4 134.90(6) . .
Ni3 Ni2 O1 Ni4 134.90(6) . .
Ni4 Ni2 O1 Ni4 -90.20(12) 7_565 .
Ni5 Ni2 O1 Ni4 90.090(19) . .
Ni5 Ni2 O1 Ni4 179.71(12) 7_565 .
O8 Ni2 O1 Ni4 -179.02(10) . 7_565
O8 Ni2 O1 Ni4 -90.78(10) 7_565 7_565
O6 Ni2 O1 Ni4 2.21(9) 7_565 7_565
O6 Ni2 O1 Ni4 87.99(10) . 7_565
O13 Ni2 O1 Ni4 -134.90(6) . 7_565
Ni3 Ni2 O1 Ni4 -134.90(6) . 7_565
Ni4 Ni2 O1 Ni4 90.20(12) . 7_565
Ni5 Ni2 O1 Ni4 -179.71(12) . 7_565
Ni5 Ni2 O1 Ni4 -90.090(19) 7_565 7_565
O8 Ni2 O1 Ni5 0.69(10) . .
O8 Ni2 O1 Ni5 88.93(10) 7_565 .
O6 Ni2 O1 Ni5 -178.08(10) 7_565 .
O6 Ni2 O1 Ni5 -92.30(9) . .
O13 Ni2 O1 Ni5 44.81(6) . .
Ni3 Ni2 O1 Ni5 44.81(6) . .
Ni4 Ni2 O1 Ni5 -90.090(19) . .
Ni4 Ni2 O1 Ni5 179.71(12) 7_565 .
Ni5 Ni2 O1 Ni5 89.62(12) 7_565 .
O8 Ni2 O1 Ni5 -88.93(10) . 7_565
O8 Ni2 O1 Ni5 -0.69(10) 7_565 7_565
O6 Ni2 O1 Ni5 92.30(9) 7_565 7_565
O6 Ni2 O1 Ni5 178.08(10) . 7_565
O13 Ni2 O1 Ni5 -44.81(6) . 7_565
Ni3 Ni2 O1 Ni5 -44.81(6) . 7_565
Ni4 Ni2 O1 Ni5 -179.71(12) . 7_565
Ni4 Ni2 O1 Ni5 90.090(19) 7_565 7_565
Ni5 Ni2 O1 Ni5 -89.62(12) . 7_565
O8 Ni2 O1 Ni7 -44.12(8) . .
O8 Ni2 O1 Ni7 44.12(8) 7_565 .
O6 Ni2 O1 Ni7 137.11(8) 7_565 .
O6 Ni2 O1 Ni7 -137.11(8) . .
O13 Ni2 O1 Ni7 0.00(2) . .
Ni3 Ni2 O1 Ni7 0.00(2) . .
Ni4 Ni2 O1 Ni7 -134.90(7) . .
Ni4 Ni2 O1 Ni7 134.90(8) 7_565 .
Ni5 Ni2 O1 Ni7 -44.81(7) . .
Ni5 Ni2 O1 Ni7 44.81(8) 7_565 .
O2 Ni1 O2 C2 6.3(3) 7_565 .
O6 Ni1 O2 C2 -140.2(14) 7_565 .
O6 Ni1 O2 C2 -171.2(3) . .
O12 Ni1 O2 C2 -90.1(3) . .
O18 Ni1 O2 C2 100.5(3) . .
Ni1 O2 C2 C1 -2.7(5) . .
Ni1 O2 C2 C3 178.2(2) . .
C2 C1 C2 O2 -3.9(7) 7_565 .
C2 C1 C2 C3 175.2(3) 7_565 .
O2 C2 C3 C8 26.1(5) . .
C1 C2 C3 C8 -153.2(4) . .
O2 C2 C3 C4 -153.0(4) . .
C1 C2 C3 C4 27.8(5) . .
C8 C3 C4 C5 0.9(7) . .
C2 C3 C4 C5 180.0(4) . .
C3 C4 C5 C6 0.8(8) . .
C4 C5 C6 C7 -1.5(9) . .
C5 C6 C7 C8 0.4(9) . .
C4 C3 C8 C7 -2.1(7) . .
C2 C3 C8 C7 178.9(4) . .
C6 C7 C8 C3 1.4(8) . .
O3 Ni3 O3 C10 3.2(4) 7_565 .
O14 Ni3 O3 C10 -91.6(3) . .
O8 Ni3 O3 C10 131.2(15) 7_565 .
O8 Ni3 O3 C10 179.6(3) . .
O9 Ni3 O3 C10 99.9(3) . .
Ni2 Ni3 O3 C10 -171.8(3) . .
Ni3 O3 C10 C9 0.3(7) . .
Ni3 O3 C10 C11 -178.5(3) . .
C10 C9 C10 O3 -5.6(11) 7_565 .
C10 C9 C10 C11 173.2(4) 7_565 .
O3 C10 C11 C16 -30.3(7) . .
C9 C10 C11 C16 150.8(6) . .
O3 C10 C11 C12 147.1(5) . .
C9 C10 C11 C12 -31.8(7) . .
C16 C11 C12 C13 0.7(8) . .
C10 C11 C12 C13 -176.7(5) . .
C11 C12 C13 C14 -2.1(10) . .
C12 C13 C14 C15 2.3(11) . .
C13 C14 C15 C16 -1.2(11) . .
C12 C11 C16 C15 0.4(9) . .
C10 C11 C16 C15 177.8(5) . .
C14 C15 C16 C11 -0.1(10) . .
O5 Ni6 O4 C18 0.1(3) . .
O16 Ni6 O4 C18 -90.1(4) . .
O10 Ni6 O4 C18 177.1(3) . .
O11 Ni6 O4 C18 150.6(11) . .
O7 Ni6 O4 C18 96.7(3) . .
O17 Ni6 O4 C18 -97.0(4) . .
Ni7 Ni6 O4 C18 -175.7(3) . .
O4 Ni6 O5 C25 0.9(4) . .
O16 Ni6 O5 C25 93.3(4) . .
O10 Ni6 O5 C25 -122.7(17) . .
O11 Ni6 O5 C25 -176.4(3) . .
O7 Ni6 O5 C25 -95.9(4) . .
O17 Ni6 O5 C25 98.2(4) . .
Ni7 Ni6 O5 C25 176.5(3) . .
Ni6 O4 C18 C17 -0.8(6) . .
Ni6 O4 C18 C19 178.0(3) . .
C25 C17 C18 O4 0.6(8) . .
C25 C17 C18 C19 -178.2(4) . .
O4 C18 C19 C24 -31.0(6) . .
C17 C18 C19 C24 147.9(5) . .
O4 C18 C19 C20 150.9(5) . .
C17 C18 C19 C20 -30.3(7) . .
C24 C19 C20 C21 -0.2(9) . .
C18 C19 C20 C21 178.0(5) . .
C19 C20 C21 C22 -2.2(10) . .
C20 C21 C22 C23 2.6(10) . .
C21 C22 C23 C24 -0.6(9) . .
C20 C19 C24 C23 2.2(7) . .
C18 C19 C24 C23 -176.0(4) . .
C22 C23 C24 C19 -1.8(7) . .
Ni6 O5 C25 C17 -1.3(7) . .
Ni6 O5 C25 C26 -178.6(3) . .
C18 C17 C25 O5 0.6(8) . .
C18 C17 C25 C26 177.9(5) . .
O5 C25 C26 C31 29.5(7) . .
C17 C25 C26 C31 -148.0(5) . .
O5 C25 C26 C27 -150.2(6) . .
C17 C25 C26 C27 32.2(7) . .
C31 C26 C27 C28 2.4(10) . .
C25 C26 C27 C28 -177.8(6) . .
C26 C27 C28 C29 2.0(12) . .
C27 C28 C29 C30 -4.5(12) . .
C28 C29 C30 C31 2.5(10) . .
C27 C26 C31 C30 -4.4(9) . .
C25 C26 C31 C30 175.9(5) . .
C29 C30 C31 C26 2.0(9) . .
O11 Ni4 O6 C34 -128.2(10) . .
O7 Ni4 O6 C34 -40.6(3) . .
O12 Ni4 O6 C34 144.6(2) . .
O1 Ni4 O6 C34 -127.8(2) . .
O19A Ni4 O6 C34 60.5(3) . .
O19B Ni4 O6 C34 46.9(3) . .
Ni4 Ni4 O6 C34 -172.7(2) 7_565 .
Ni5 Ni4 O6 C34 -82.6(2) . .
Ni7 Ni4 O6 C34 -129.4(2) . .
Ni2 Ni4 O6 C34 -125.4(3) . .
O11 Ni4 O6 Ni2 -2.8(11) . .
O7 Ni4 O6 Ni2 84.82(12) . .
O12 Ni4 O6 Ni2 -89.95(11) . .
O1 Ni4 O6 Ni2 -2.35(10) . .
O19A Ni4 O6 Ni2 -174.04(18) . .
O19B Ni4 O6 Ni2 172.3(2) . .
Ni4 Ni4 O6 Ni2 -47.32(8) 7_565 .
Ni5 Ni4 O6 Ni2 42.80(8) . .
Ni7 Ni4 O6 Ni2 -4.00(15) . .
O11 Ni4 O6 Ni1 93.1(11) . .
O7 Ni4 O6 Ni1 -179.26(10) . .
O12 Ni4 O6 Ni1 5.97(10) . .
O1 Ni4 O6 Ni1 93.57(10) . .
O19A Ni4 O6 Ni1 -78.13(18) . .
O19B Ni4 O6 Ni1 -91.8(2) . .
Ni4 Ni4 O6 Ni1 48.59(8) 7_565 .
Ni5 Ni4 O6 Ni1 138.72(9) . .
Ni7 Ni4 O6 Ni1 91.92(10) . .
Ni2 Ni4 O6 Ni1 95.92(13) . .
O8 Ni2 O6 C34 39.7(3) . .
O8 Ni2 O6 C34 134.9(8) 7_565 .
O6 Ni2 O6 C34 -147.8(2) 7_565 .
O13 Ni2 O6 C34 -52.3(3) . .
O1 Ni2 O6 C34 125.7(3) . .
Ni3 Ni2 O6 C34 34.5(3) . .
Ni4 Ni2 O6 C34 123.4(3) . .
Ni4 Ni2 O6 C34 170.3(3) 7_565 .
Ni5 Ni2 O6 C34 80.8(3) . .
Ni5 Ni2 O6 C34 127.5(3) 7_565 .
O8 Ni2 O6 Ni4 -83.70(11) . .
O8 Ni2 O6 Ni4 11.6(9) 7_565 .
O6 Ni2 O6 Ni4 88.84(11) 7_565 .
O13 Ni2 O6 Ni4 -175.71(12) . .
O1 Ni2 O6 Ni4 2.32(10) . .
Ni3 Ni2 O6 Ni4 -88.86(12) . .
Ni4 Ni2 O6 Ni4 46.92(8) 7_565 .
Ni5 Ni2 O6 Ni4 -42.58(8) . .
Ni5 Ni2 O6 Ni4 4.12(15) 7_565 .
O8 Ni2 O6 Ni1 177.77(10) . .
O8 Ni2 O6 Ni1 -87.0(8) 7_565 .
O6 Ni2 O6 Ni1 -9.70(15) 7_565 .
O13 Ni2 O6 Ni1 85.75(12) . .
O1 Ni2 O6 Ni1 -96.21(10) . .
Ni3 Ni2 O6 Ni1 172.60(5) . .
Ni4 Ni2 O6 Ni1 -98.53(12) . .
Ni4 Ni2 O6 Ni1 -51.62(8) 7_565 .
Ni5 Ni2 O6 Ni1 -141.11(8) . .
Ni5 Ni2 O6 Ni1 -94.41(10) 7_565 .
O2 Ni1 O6 C34 -40.9(3) . .
O2 Ni1 O6 C34 172.7(14) 7_565 .
O6 Ni1 O6 C34 141.4(3) 7_565 .
O12 Ni1 O6 C34 -136.8(3) . .
O18 Ni1 O6 C34 53.1(3) . .
O2 Ni1 O6 Ni4 90.09(12) . .
O2 Ni1 O6 Ni4 -56.3(15) 7_565 .
O6 Ni1 O6 Ni4 -87.58(11) 7_565 .
O12 Ni1 O6 Ni4 -5.80(10) . .
O18 Ni1 O6 Ni4 -175.86(12) . .
O2 Ni1 O6 Ni2 -172.83(11) . .
O2 Ni1 O6 Ni2 40.8(15) 7_565 .
O6 Ni1 O6 Ni2 9.50(14) 7_565 .
O12 Ni1 O6 Ni2 91.27(10) . .
O18 Ni1 O6 Ni2 -78.78(12) . .
O11 Ni4 O7 C35 -146.2(3) . .
O6 Ni4 O7 C35 39.5(3) . .
O12 Ni4 O7 C35 126.3(13) . .
O1 Ni4 O7 C35 126.3(3) . .
O19A Ni4 O7 C35 -46.7(3) . .
O19B Ni4 O7 C35 -63.0(3) . .
Ni4 Ni4 O7 C35 130.2(3) 7_565 .
Ni5 Ni4 O7 C35 122.2(3) . .
Ni7 Ni4 O7 C35 171.5(3) . .
Ni2 Ni4 O7 C35 81.2(3) . .
O11 Ni4 O7 Ni5 91.55(11) . .
O6 Ni4 O7 Ni5 -82.70(11) . .
O12 Ni4 O7 Ni5 4.1(14) . .
O1 Ni4 O7 Ni5 4.04(12) . .
O19A Ni4 O7 Ni5 -168.93(18) . .
O19B Ni4 O7 Ni5 174.8(2) . .
Ni4 Ni4 O7 Ni5 7.95(15) 7_565 .
Ni7 Ni4 O7 Ni5 49.27(8) . .
Ni2 Ni4 O7 Ni5 -41.01(9) . .
O11 Ni4 O7 Ni6 -5.36(10) . .
O6 Ni4 O7 Ni6 -179.61(10) . .
O12 Ni4 O7 Ni6 -92.8(14) . .
O1 Ni4 O7 Ni6 -92.87(12) . .
O19A Ni4 O7 Ni6 94.17(18) . .
O19B Ni4 O7 Ni6 77.9(2) . .
Ni4 Ni4 O7 Ni6 -88.96(11) 7_565 .
Ni5 Ni4 O7 Ni6 -96.91(12) . .
Ni7 Ni4 O7 Ni6 -47.64(8) . .
Ni2 Ni4 O7 Ni6 -137.92(8) . .
O8 Ni5 O7 C35 -38.9(3) . .
O10 Ni5 O7 C35 147.0(3) . .
O9 Ni5 O7 C35 -124.7(12) . .
O20A Ni5 O7 C35 47.6(3) . .
O1 Ni5 O7 C35 -125.6(3) . .
O20B Ni5 O7 C35 62.5(3) . .
Ni5 Ni5 O7 C35 -129.5(2) 7_565 .
Ni4 Ni5 O7 C35 -121.5(3) . .
Ni7 Ni5 O7 C35 -170.9(3) . .
Ni2 Ni5 O7 C35 -80.5(3) . .
O8 Ni5 O7 Ni4 82.66(12) . .
O10 Ni5 O7 Ni4 -91.43(11) . .
O9 Ni5 O7 Ni4 -3.2(13) . .
O20A Ni5 O7 Ni4 169.11(18) . .
O1 Ni5 O7 Ni4 -4.01(12) . .
O20B Ni5 O7 Ni4 -176.0(2) . .
Ni5 Ni5 O7 Ni4 -7.92(15) 7_565 .
Ni7 Ni5 O7 Ni4 -49.31(8) . .
Ni2 Ni5 O7 Ni4 41.00(9) . .
O8 Ni5 O7 Ni6 179.98(10) . .
O10 Ni5 O7 Ni6 5.89(10) . .
O9 Ni5 O7 Ni6 94.1(12) . .
O20A Ni5 O7 Ni6 -93.57(19) . .
O1 Ni5 O7 Ni6 93.31(12) . .
O20B Ni5 O7 Ni6 -78.7(2) . .
Ni5 Ni5 O7 Ni6 89.40(11) 7_565 .
Ni4 Ni5 O7 Ni6 97.32(12) . .
Ni7 Ni5 O7 Ni6 48.01(7) . .
Ni2 Ni5 O7 Ni6 138.32(8) . .
O4 Ni6 O7 C35 -47.8(3) . .
O5 Ni6 O7 C35 43.5(3) . .
O16 Ni6 O7 C35 169.0(13) . .
O10 Ni6 O7 C35 -138.2(3) . .
O11 Ni6 O7 C35 136.8(3) . .
O17 Ni6 O7 C35 177.0(7) . .
Ni7 Ni6 O7 C35 179.4(3) . .
O4 Ni6 O7 Ni4 -179.34(11) . .
O5 Ni6 O7 Ni4 -88.07(12) . .
O16 Ni6 O7 Ni4 37.5(13) . .
O10 Ni6 O7 Ni4 90.26(11) . .
O11 Ni6 O7 Ni4 5.24(10) . .
O17 Ni6 O7 Ni4 45.4(7) . .
Ni7 Ni6 O7 Ni4 47.83(8) . .
O4 Ni6 O7 Ni5 84.65(12) . .
O5 Ni6 O7 Ni5 175.92(10) . .
O16 Ni6 O7 Ni5 -58.5(13) . .
O10 Ni6 O7 Ni5 -5.75(10) . .
O11 Ni6 O7 Ni5 -90.77(11) . .
O17 Ni6 O7 Ni5 -50.6(7) . .
Ni7 Ni6 O7 Ni5 -48.17(8) . .
O10 Ni5 O8 C36 119.5(11) . .
O9 Ni5 O8 C36 -145.9(3) . .
O7 Ni5 O8 C36 40.1(3) . .
O20A Ni5 O8 C36 -63.0(3) . .
O1 Ni5 O8 C36 126.8(2) . .
O20B Ni5 O8 C36 -47.0(3) . .
Ni5 Ni5 O8 C36 172.0(2) 7_565 .
Ni4 Ni5 O8 C36 82.0(2) . .
Ni7 Ni5 O8 C36 127.9(2) . .
Ni2 Ni5 O8 C36 126.0(3) . .
O10 Ni5 O8 Ni2 -6.5(12) . .
O9 Ni5 O8 Ni2 88.10(12) . .
O7 Ni5 O8 Ni2 -85.93(12) . .
O20A Ni5 O8 Ni2 171.0(2) . .
O1 Ni5 O8 Ni2 0.74(10) . .
O20B Ni5 O8 Ni2 -173.0(2) . .
Ni5 Ni5 O8 Ni2 45.99(9) 7_565 .
Ni4 Ni5 O8 Ni2 -43.99(9) . .
Ni7 Ni5 O8 Ni2 1.87(16) . .
O10 Ni5 O8 Ni3 -99.6(11) . .
O9 Ni5 O8 Ni3 -5.02(11) . .
O7 Ni5 O8 Ni3 -179.05(11) . .
O20A Ni5 O8 Ni3 77.9(2) . .
O1 Ni5 O8 Ni3 -92.38(11) . .
O20B Ni5 O8 Ni3 93.8(2) . .
Ni5 Ni5 O8 Ni3 -47.13(9) 7_565 .
Ni4 Ni5 O8 Ni3 -137.11(9) . .
Ni7 Ni5 O8 Ni3 -91.25(11) . .
Ni2 Ni5 O8 Ni3 -93.12(14) . .
O8 Ni2 O8 C36 147.1(3) 7_565 .
O6 Ni2 O8 C36 -117.3(8) 7_565 .
O6 Ni2 O8 C36 -40.5(3) . .
O13 Ni2 O8 C36 55.4(3) . .
O1 Ni2 O8 C36 -126.6(3) . .
Ni3 Ni2 O8 C36 134.5(3) . .
Ni4 Ni2 O8 C36 -82.0(3) . .
Ni4 Ni2 O8 C36 -127.5(3) 7_565 .
Ni5 Ni2 O8 C36 -125.8(3) . .
Ni5 Ni2 O8 C36 -171.6(3) 7_565 .
O8 Ni2 O8 Ni5 -87.07(13) 7_565 .
O6 Ni2 O8 Ni5 8.5(9) 7_565 .
O6 Ni2 O8 Ni5 85.31(12) . .
O13 Ni2 O8 Ni5 -178.74(12) . .
O1 Ni2 O8 Ni5 -0.74(10) . .
Ni3 Ni2 O8 Ni5 -99.68(12) . .
Ni4 Ni2 O8 Ni5 43.78(9) . .
Ni4 Ni2 O8 Ni5 -1.64(16) 7_565 .
Ni5 Ni2 O8 Ni5 -45.77(9) 7_565 .
O8 Ni2 O8 Ni3 12.61(15) 7_565 .
O6 Ni2 O8 Ni3 108.2(8) 7_565 .
O6 Ni2 O8 Ni3 -175.01(10) . .
O13 Ni2 O8 Ni3 -79.06(12) . .
O1 Ni2 O8 Ni3 98.94(10) . .
Ni4 Ni2 O8 Ni3 143.46(8) . .
Ni4 Ni2 O8 Ni3 98.04(10) 7_565 .
Ni5 Ni2 O8 Ni3 99.68(12) . .
Ni5 Ni2 O8 Ni3 53.91(8) 7_565 .
O3 Ni3 O8 C36 171.7(14) 7_565 .
O3 Ni3 O8 C36 43.6(3) . .
O14 Ni3 O8 C36 -51.0(3) . .
O8 Ni3 O8 C36 -139.8(3) 7_565 .
O9 Ni3 O8 C36 140.0(3) . .
Ni2 Ni3 O8 C36 -127.4(3) . .
O3 Ni3 O8 Ni5 36.4(16) 7_565 .
O3 Ni3 O8 Ni5 -91.57(13) . .
O14 Ni3 O8 Ni5 173.76(12) . .
O8 Ni3 O8 Ni5 85.01(12) 7_565 .
O9 Ni3 O8 Ni5 4.74(10) . .
Ni2 Ni3 O8 Ni5 97.36(12) . .
O3 Ni3 O8 Ni2 -60.9(16) 7_565 .
O3 Ni3 O8 Ni2 171.07(12) . .
O14 Ni3 O8 Ni2 76.41(11) . .
O8 Ni3 O8 Ni2 -12.34(15) 7_565 .
O9 Ni3 O8 Ni2 -92.62(10) . .
Ni4 O6 C34 C33 56.7(4) . .
Ni2 O6 C34 C33 -56.4(5) . .
Ni1 O6 C34 C33 -179.1(3) . .
C32 C33 C34 O6 178.9(4) . .
C35 C33 C34 O6 -65.1(5) . .
C36 C33 C34 O6 64.3(5) . .
Ni4 O7 C35 C33 -55.1(4) . .
Ni5 O7 C35 C33 55.1(4) . .
Ni6 O7 C35 C33 -179.8(2) . .
C32 C33 C35 O7 -179.9(3) . .
C34 C33 C35 O7 64.7(5) . .
C36 C33 C35 O7 -64.0(5) . .
Ni5 O8 C36 C33 -56.6(4) . .
Ni2 O8 C36 C33 58.5(5) . .
Ni3 O8 C36 C33 174.9(3) . .
C32 C33 C36 O8 180.0(4) . .
C35 C33 C36 O8 64.0(5) . .
C34 C33 C36 O8 -65.7(5) . .
O8 Ni5 O9 C39 146.2(3) . .
O10 Ni5 O9 C39 -39.8(3) . .
O7 Ni5 O9 C39 -127.4(11) . .
O20A Ni5 O9 C39 60.1(3) . .
O1 Ni5 O9 C39 -126.6(3) . .
O20B Ni5 O9 C39 45.3(3) . .
Ni5 Ni5 O9 C39 -122.2(3) 7_565 .
Ni4 Ni5 O9 C39 -130.3(2) . .
Ni7 Ni5 O9 C39 -81.5(3) . .
Ni2 Ni5 O9 C39 -171.8(3) . .
O8 Ni5 O9 Ni5 -91.61(13) . 7_565
O10 Ni5 O9 Ni5 82.40(13) . 7_565
O7 Ni5 O9 Ni5 -5.3(13) . 7_565
O20A Ni5 O9 Ni5 -177.7(2) . 7_565
O1 Ni5 O9 Ni5 -4.43(14) . 7_565
O20B Ni5 O9 Ni5 167.5(2) . 7_565
Ni4 Ni5 O9 Ni5 -8.1(2) . 7_565
Ni7 Ni5 O9 Ni5 40.67(11) . 7_565
Ni2 Ni5 O9 Ni5 -49.65(11) . 7_565
O8 Ni5 O9 Ni3 4.76(10) . .
O10 Ni5 O9 Ni3 178.77(10) . .
O7 Ni5 O9 Ni3 91.1(12) . .
O20A Ni5 O9 Ni3 -81.33(18) . .
O1 Ni5 O9 Ni3 91.94(12) . .
O20B Ni5 O9 Ni3 -96.2(2) . .
Ni5 Ni5 O9 Ni3 96.37(14) 7_565 .
Ni4 Ni5 O9 Ni3 88.24(12) . .
Ni7 Ni5 O9 Ni3 137.04(8) . .
Ni2 Ni5 O9 Ni3 46.72(7) . .
O3 Ni3 O9 C39 45.99(9) 7_565 .
O3 Ni3 O9 C39 -45.99(9) . .
O14 Ni3 O9 C39 180.0 . .
O8 Ni3 O9 C39 136.41(8) 7_565 .
O8 Ni3 O9 C39 -136.41(8) . .
Ni2 Ni3 O9 C39 180.0 . .
O3 Ni3 O9 Ni5 177.75(12) 7_565 .
O3 Ni3 O9 Ni5 85.76(13) . .
O14 Ni3 O9 Ni5 -48.25(8) . .
O8 Ni3 O9 Ni5 -91.84(12) 7_565 .
O8 Ni3 O9 Ni5 -4.66(10) . .
Ni2 Ni3 O9 Ni5 -48.25(8) . .
O3 Ni3 O9 Ni5 -85.76(13) 7_565 7_565
O3 Ni3 O9 Ni5 -177.74(12) . 7_565
O14 Ni3 O9 Ni5 48.25(8) . 7_565
O8 Ni3 O9 Ni5 4.66(10) 7_565 7_565
O8 Ni3 O9 Ni5 91.84(12) . 7_565
Ni2 Ni3 O9 Ni5 48.25(8) . 7_565
O8 Ni5 O10 C40 134.3(11) . .
O9 Ni5 O10 C40 40.3(2) . .
O7 Ni5 O10 C40 -145.7(2) . .
O20A Ni5 O10 C40 -43.2(3) . .
O1 Ni5 O10 C40 127.1(2) . .
O20B Ni5 O10 C40 -58.9(3) . .
Ni5 Ni5 O10 C40 81.9(2) 7_565 .
Ni4 Ni5 O10 C40 171.9(2) . .
Ni7 Ni5 O10 C40 125.0(3) . .
Ni2 Ni5 O10 C40 128.5(2) . .
O8 Ni5 O10 Ni7 9.3(11) . .
O9 Ni5 O10 Ni7 -84.75(11) . .
O7 Ni5 O10 Ni7 89.26(11) . .
O20A Ni5 O10 Ni7 -168.20(19) . .
O1 Ni5 O10 Ni7 2.05(10) . .
O20B Ni5 O10 Ni7 176.0(2) . .
Ni5 Ni5 O10 Ni7 -43.13(8) 7_565 .
Ni4 Ni5 O10 Ni7 46.84(8) . .
Ni2 Ni5 O10 Ni7 3.44(15) . .
O8 Ni5 O10 Ni6 -86.1(11) . .
O9 Ni5 O10 Ni6 179.91(10) . .
O7 Ni5 O10 Ni6 -6.08(10) . .
O20A Ni5 O10 Ni6 96.5(2) . .
O1 Ni5 O10 Ni6 -93.29(10) . .
O20B Ni5 O10 Ni6 80.7(2) . .
Ni5 Ni5 O10 Ni6 -138.47(8) 7_565 .
Ni4 Ni5 O10 Ni6 -48.50(8) . .
Ni7 Ni5 O10 Ni6 -95.34(12) . .
Ni2 Ni5 O10 Ni6 -91.90(10) . .
O10 Ni7 O10 C40 -39.8(3) 7_565 .
O11 Ni7 O10 C40 -126.2(8) 7_565 .
O11 Ni7 O10 C40 146.9(3) . .
O1 Ni7 O10 C40 -126.5(3) . .
O15 Ni7 O10 C40 57.9(3) . .
O15 Ni7 O10 C40 50.2(3) 7_565 .
Ni5 Ni7 O10 C40 -124.4(3) . .
Ni5 Ni7 O10 C40 -81.3(2) 7_565 .
Ni6 Ni7 O10 C40 136.3(3) . .
Ni6 Ni7 O10 C40 -36.0(3) 7_565 .
Ni4 Ni7 O10 C40 -171.2(2) . .
O10 Ni7 O10 Ni5 84.57(12) 7_565 .
O11 Ni7 O10 Ni5 -1.8(9) 7_565 .
O11 Ni7 O10 Ni5 -88.71(11) . .
O1 Ni7 O10 Ni5 -2.05(10) . .
O15 Ni7 O10 Ni5 -177.7(2) . .
O15 Ni7 O10 Ni5 174.60(19) 7_565 .
Ni5 Ni7 O10 Ni5 43.11(8) 7_565 .
Ni6 Ni7 O10 Ni5 -99.28(12) . .
Ni6 Ni7 O10 Ni5 88.44(12) 7_565 .
Ni4 Ni7 O10 Ni5 -46.81(8) . .
O10 Ni7 O10 Ni6 -176.15(2) 7_565 .
O11 Ni7 O10 Ni6 97.5(8) 7_565 .
O11 Ni7 O10 Ni6 10.57(11) . .
O1 Ni7 O10 Ni6 97.23(10) . .
O15 Ni7 O10 Ni6 -78.4(2) . .
O15 Ni7 O10 Ni6 -86.1(2) 7_565 .
Ni5 Ni7 O10 Ni6 99.28(12) . .
Ni5 Ni7 O10 Ni6 142.39(8) 7_565 .
Ni6 Ni7 O10 Ni6 -172.28(5) 7_565 .
Ni4 Ni7 O10 Ni6 52.47(7) . .
O4 Ni6 O10 C40 42.6(3) . .
O5 Ni6 O10 C40 166.1(17) . .
O16 Ni6 O10 C40 -49.9(4) . .
O11 Ni6 O10 C40 -139.9(3) . .
O7 Ni6 O10 C40 139.1(3) . .
O17 Ni6 O10 C40 -54.5(4) . .
Ni7 Ni6 O10 C40 -129.6(3) . .
O4 Ni6 O10 Ni5 -90.70(12) . .
O5 Ni6 O10 Ni5 32.9(18) . .
O16 Ni6 O10 Ni5 176.8(3) . .
O11 Ni6 O10 Ni5 86.80(11) . .
O7 Ni6 O10 Ni5 5.86(10) . .
O17 Ni6 O10 Ni5 172.2(2) . .
Ni7 Ni6 O10 Ni5 97.14(12) . .
O4 Ni6 O10 Ni7 172.17(12) . .
O5 Ni6 O10 Ni7 -64.3(18) . .
O16 Ni6 O10 Ni7 79.6(3) . .
O11 Ni6 O10 Ni7 -10.34(11) . .
O7 Ni6 O10 Ni7 -91.28(11) . .
O17 Ni6 O10 Ni7 75.1(2) . .
Ni5 O9 C39 C38 55.45(17) . .
Ni5 O9 C39 C38 -55.45(17) 7_565 .
Ni3 O9 C39 C38 180.0 . .
C40 C38 C39 O9 64.9(3) 7_565 .
C40 C38 C39 O9 -64.9(3) . .
C37 C38 C39 O9 180.0 . .
O6 Ni4 O11 C43 -126.4(10) . .
O7 Ni4 O11 C43 145.3(2) . .
O12 Ni4 O11 C43 -39.9(2) . .
O1 Ni4 O11 C43 -126.9(2) . .
O19A Ni4 O11 C43 44.7(3) . .
O19B Ni4 O11 C43 58.4(3) . .
Ni4 Ni4 O11 C43 -82.0(2) 7_565 .
Ni5 Ni4 O11 C43 -172.2(2) . .
Ni7 Ni4 O11 C43 -125.1(3) . .
Ni2 Ni4 O11 C43 -129.0(2) . .
O6 Ni4 O11 Ni7 -1.3(11) . .
O7 Ni4 O11 Ni7 -89.54(11) . .
O12 Ni4 O11 Ni7 85.23(11) . .
O1 Ni4 O11 Ni7 -1.78(10) . .
O19A Ni4 O11 Ni7 169.80(17) . .
O19B Ni4 O11 Ni7 -176.5(2) . .
Ni4 Ni4 O11 Ni7 43.10(8) 7_565 .
Ni5 Ni4 O11 Ni7 -47.03(8) . .
Ni2 Ni4 O11 Ni7 -3.86(14) . .
O6 Ni4 O11 Ni6 93.7(11) . .
O7 Ni4 O11 Ni6 5.52(11) . .
O12 Ni4 O11 Ni6 -179.71(10) . .
O1 Ni4 O11 Ni6 93.28(10) . .
O19A Ni4 O11 Ni6 -95.14(18) . .
O19B Ni4 O11 Ni6 -81.4(2) . .
Ni4 Ni4 O11 Ni6 138.16(8) 7_565 .
Ni5 Ni4 O11 Ni6 48.03(8) . .
Ni7 Ni4 O11 Ni6 95.06(12) . .
Ni2 Ni4 O11 Ni6 91.20(10) . .
O10 Ni7 O11 C43 -147.5(2) . .
O10 Ni7 O11 C43 125.8(8) 7_565 .
O11 Ni7 O11 C43 39.2(3) 7_565 .
O1 Ni7 O11 C43 125.5(2) . .
O15 Ni7 O11 C43 -57.8(3) . .
O15 Ni7 O11 C43 -50.1(3) 7_565 .
Ni5 Ni7 O11 C43 170.7(2) . .
Ni5 Ni7 O11 C43 127.3(2) 7_565 .
Ni6 Ni7 O11 C43 -136.9(3) . .
Ni6 Ni7 O11 C43 35.4(3) 7_565 .
Ni4 Ni7 O11 C43 123.7(3) . .
O10 Ni7 O11 Ni4 88.79(11) . .
O10 Ni7 O11 Ni4 2.1(9) 7_565 .
O11 Ni7 O11 Ni4 -84.49(12) 7_565 .
O1 Ni7 O11 Ni4 1.76(10) . .
O15 Ni7 O11 Ni4 178.4(2) . .
O15 Ni7 O11 Ni4 -173.86(19) 7_565 .
Ni5 Ni7 O11 Ni4 47.03(8) . .
Ni5 Ni7 O11 Ni4 3.62(14) 7_565 .
Ni6 Ni7 O11 Ni4 99.35(12) . .
Ni6 Ni7 O11 Ni4 -88.36(12) 7_565 .
O10 Ni7 O11 Ni6 -10.56(11) . .
O10 Ni7 O11 Ni6 -97.3(8) 7_565 .
O11 Ni7 O11 Ni6 176.17(2) 7_565 .
O1 Ni7 O11 Ni6 -97.58(10) . .
O15 Ni7 O11 Ni6 79.1(2) . .
O15 Ni7 O11 Ni6 86.8(2) 7_565 .
Ni5 Ni7 O11 Ni6 -52.32(8) . .
Ni5 Ni7 O11 Ni6 -95.73(10) 7_565 .
Ni6 Ni7 O11 Ni6 172.29(5) 7_565 .
Ni4 Ni7 O11 Ni6 -99.35(12) . .
O4 Ni6 O11 C43 167.3(11) . .
O5 Ni6 O11 C43 -42.3(3) . .
O16 Ni6 O11 C43 47.9(4) . .
O10 Ni6 O11 C43 140.6(3) . .
O7 Ni6 O11 C43 -138.2(3) . .
O17 Ni6 O11 C43 54.3(4) . .
Ni7 Ni6 O11 C43 130.3(3) . .
O4 Ni6 O11 Ni4 -59.8(12) . .
O5 Ni6 O11 Ni4 90.53(12) . .
O16 Ni6 O11 Ni4 -179.2(3) . .
O10 Ni6 O11 Ni4 -86.50(11) . .
O7 Ni6 O11 Ni4 -5.31(10) . .
O17 Ni6 O11 Ni4 -172.8(2) . .
Ni7 Ni6 O11 Ni4 -96.80(12) . .
O4 Ni6 O11 Ni7 37.0(12) . .
O5 Ni6 O11 Ni7 -172.66(11) . .
O16 Ni6 O11 Ni7 -82.4(3) . .
O10 Ni6 O11 Ni7 10.31(11) . .
O7 Ni6 O11 Ni7 91.49(11) . .
O17 Ni6 O11 Ni7 -76.0(2) . .
O11 Ni4 O12 C44 39.2(3) . .
O6 Ni4 O12 C44 -146.5(3) . .
O7 Ni4 O12 C44 126.2(13) . .
O1 Ni4 O12 C44 126.2(3) . .
O19A Ni4 O12 C44 -60.7(3) . .
O19B Ni4 O12 C44 -44.5(3) . .
Ni4 Ni4 O12 C44 121.9(3) 7_565 .
Ni5 Ni4 O12 C44 129.9(2) . .
Ni7 Ni4 O12 C44 81.1(3) . .
Ni2 Ni4 O12 C44 171.4(3) . .
O11 Ni4 O12 Ni4 -82.70(13) . 7_565
O6 Ni4 O12 Ni4 91.57(13) . 7_565
O7 Ni4 O12 Ni4 4.2(14) . 7_565
O1 Ni4 O12 Ni4 4.28(13) . 7_565
O19A Ni4 O12 Ni4 177.34(19) . 7_565
O19B Ni4 O12 Ni4 -166.4(2) . 7_565
Ni5 Ni4 O12 Ni4 7.97(19) . 7_565
Ni7 Ni4 O12 Ni4 -40.76(11) . 7_565
Ni2 Ni4 O12 Ni4 49.50(10) . 7_565
O11 Ni4 O12 Ni1 179.86(10) . .
O6 Ni4 O12 Ni1 -5.88(10) . .
O7 Ni4 O12 Ni1 -93.2(13) . .
O1 Ni4 O12 Ni1 -93.17(12) . .
O19A Ni4 O12 Ni1 79.90(18) . .
O19B Ni4 O12 Ni1 96.1(2) . .
Ni4 Ni4 O12 Ni1 -97.45(14) 7_565 .
Ni5 Ni4 O12 Ni1 -89.48(11) . .
Ni7 Ni4 O12 Ni1 -138.21(7) . .
Ni2 Ni4 O12 Ni1 -47.94(7) . .
O2 Ni1 O12 C44 45.60(8) . .
O2 Ni1 O12 C44 -45.60(8) 7_565 .
O6 Ni1 O12 C44 -137.88(7) 7_565 .
O6 Ni1 O12 C44 137.87(7) . .
O18 Ni1 O12 C44 180.0 . .
O2 Ni1 O12 Ni4 177.71(10) . 7_565
O2 Ni1 O12 Ni4 86.51(12) 7_565 7_565
O6 Ni1 O12 Ni4 -5.77(10) 7_565 7_565
O6 Ni1 O12 Ni4 -90.02(11) . 7_565
O18 Ni1 O12 Ni4 -47.89(8) . 7_565
O2 Ni1 O12 Ni4 -86.51(12) . .
O2 Ni1 O12 Ni4 -177.71(10) 7_565 .
O6 Ni1 O12 Ni4 90.01(11) 7_565 .
O6 Ni1 O12 Ni4 5.76(10) . .
O18 Ni1 O12 Ni4 47.89(8) . .
Ni5 O10 C40 C38 -55.8(4) . .
Ni7 O10 C40 C38 57.7(4) . .
Ni6 O10 C40 C38 177.7(3) . .
C40 C38 C40 O10 -66.5(6) 7_565 .
C39 C38 C40 O10 64.7(5) . .
C37 C38 C40 O10 179.9(4) . .
Ni4 O11 C43 C42 56.5(4) . .
Ni7 O11 C43 C42 -56.5(4) . .
Ni6 O11 C43 C42 -177.2(3) . .
C41 C42 C43 O11 179.9(4) . .
C43 C42 C43 O11 64.8(6) 7_565 .
C44 C42 C43 O11 -65.5(5) . .
Ni4 O12 C44 C42 54.97(17) 7_565 .
Ni4 O12 C44 C42 -54.96(17) . .
Ni1 O12 C44 C42 180.0 . .
C41 C42 C44 O12 180.0 . .
C43 C42 C44 O12 64.8(3) . .
C43 C42 C44 O12 -64.8(3) 7_565 .
O8 Ni2 O13 C45 44.02(8) . .
O8 Ni2 O13 C45 -44.02(8) 7_565 .
O6 Ni2 O13 C45 -136.95(8) 7_565 .
O6 Ni2 O13 C45 136.94(8) . .
O1 Ni2 O13 C45 0.000(7) . .
Ni3 Ni2 O13 C45 0.000(1) . .
Ni4 Ni2 O13 C45 132.72(11) . .
Ni4 Ni2 O13 C45 -132.72(11) 7_565 .
Ni5 Ni2 O13 C45 42.89(9) . .
Ni5 Ni2 O13 C45 -42.89(9) 7_565 .
O3 Ni3 O14 C45 134.19(10) 7_565 .
O3 Ni3 O14 C45 -134.19(10) . .
O8 Ni3 O14 C45 42.72(7) 7_565 .
O8 Ni3 O14 C45 -42.72(7) . .
O9 Ni3 O14 C45 0.000(2) . .
Ni2 Ni3 O14 C45 0.000(1) . .
Ni3 O14 C45 O13 0.000(2) . .
Ni3 O14 C45 C46 180.0 . .
Ni2 O13 C45 O14 0.000(1) . .
Ni2 O13 C45 C46 180.0 . .
O14 C45 C46 C51 0.000(2) . .
O13 C45 C46 C51 180.000(1) . .
O14 C45 C46 C47 180.000(1) . .
O13 C45 C46 C47 0.000(2) . .
C51 C46 C47 C48 0.000(2) . .
C45 C46 C47 C48 180.000(2) . .
C46 C47 C48 C49 0.000(2) . .
C47 C48 C49 C50 0.000(3) . .
C48 C49 C50 C51 0.000(3) . .
C47 C46 C51 C50 0.000(2) . .
C45 C46 C51 C50 180.000(2) . .
C49 C50 C51 C46 0.000(3) . .
O10 Ni7 O15 C52 47.2(6) . .
O10 Ni7 O15 C52 140.4(6) 7_565 .
O11 Ni7 O15 C52 -132.4(6) 7_565 .
O11 Ni7 O15 C52 -39.2(6) . .
O1 Ni7 O15 C52 -3(2) . .
O15 Ni7 O15 C52 -176.0(6) 7_565 .
Ni5 Ni7 O15 C52 45.1(6) . .
Ni5 Ni7 O15 C52 134.9(5) 7_565 .
Ni6 Ni7 O15 C52 4.1(6) . .
Ni6 Ni7 O15 C52 -176.0(6) 7_565 .
Ni4 Ni7 O15 C52 -37.8(7) . .
O4 Ni6 O16 C52 -133.9(6) . .
O5 Ni6 O16 C52 135.6(7) . .
O10 Ni6 O16 C52 -42.2(7) . .
O11 Ni6 O16 C52 41.3(7) . .
O7 Ni6 O16 C52 9.6(18) . .
O17 Ni6 O16 C52 -9(3) . .
Ni7 Ni6 O16 C52 -0.8(6) . .
Ni7 O15 C52 O16 -7.7(14) . .
Ni7 O15 C52 C53 160.9(6) . .
Ni6 O16 C52 O15 5.7(15) . .
Ni6 O16 C52 C53 -163.3(6) . .
O15 C52 C53 C58 -18.2(13) . .
O16 C52 C53 C58 153.6(9) . .
O15 C52 C53 C54 166.2(9) . .
O16 C52 C53 C54 -21.9(12) . .
C58 C53 C54 C55 -1.5(15) . .
C52 C53 C54 C55 174.1(10) . .
C53 C54 C55 C56 -0.6(18) . .
C54 C55 C56 C57 3.2(19) . .
C55 C56 C57 C58 -3.7(16) . .
C54 C53 C58 C57 0.9(15) . .
C52 C53 C58 C57 -174.6(8) . .
C56 C57 C58 C53 1.7(14) . .
O4 Ni6 O17 C59 13.6(7) . .
O5 Ni6 O17 C59 -77.7(6) . .
O16 Ni6 O17 C59 -42(3) . .
O10 Ni6 O17 C59 104.7(6) . .
O11 Ni6 O17 C59 -171.5(6) . .
O7 Ni6 O17 C59 148.8(6) . .
Ni7 Ni6 O17 C59 146.4(7) . .
Ni6 O17 C59 C60 174.3(10) . .
O2 Ni1 O18 C61 -77.8(8) . 7_565
O2 Ni1 O18 C61 13.0(8) 7_565 7_565
O6 Ni1 O18 C61 106.1(8) 7_565 7_565
O6 Ni1 O18 C61 -170.9(8) . 7_565
O12 Ni1 O18 C61 147.6(8) . 7_565
O2 Ni1 O18 C61 -13.0(8) . .
O2 Ni1 O18 C61 77.8(8) 7_565 .
O6 Ni1 O18 C61 170.9(8) 7_565 .
O6 Ni1 O18 C61 -106.1(8) . .
O12 Ni1 O18 C61 -147.6(8) . .
C61 O18 C61 C62 41.3(15) 7_565 .
Ni1 O18 C61 C62 -69.9(15) . .
O11 Ni4 O19A C63 63.1(8) . .
O6 Ni4 O19A C63 -117.8(8) . .
O7 Ni4 O19A C63 -22.8(8) . .
O12 Ni4 O19A C63 157.8(8) . .
O1 Ni4 O19A C63 -164.6(6) . .
O19B Ni4 O19A C63 24.7(7) . .
Ni4 Ni4 O19A C63 160.0(7) 7_565 .
Ni5 Ni4 O19A C63 -35.2(9) . .
Ni7 Ni4 O19A C63 74.1(8) . .
Ni2 Ni4 O19A C63 -122.8(7) . .
O11 Ni4 O19B C63 -169.9(10) . .
O6 Ni4 O19B C63 10.6(10) . .
O7 Ni4 O19B C63 105.7(10) . .
O12 Ni4 O19B C63 -75.1(10) . .
O1 Ni4 O19B C63 161.7(7) . .
O19A Ni4 O19B C63 -27.9(8) . .
Ni4 Ni4 O19B C63 -89.4(10) 7_565 .
Ni5 Ni4 O19B C63 110.2(10) . .
Ni7 Ni4 O19B C63 -172.8(9) . .
Ni2 Ni4 O19B C63 19.4(12) . .
Ni4 O19B C63 O19A 28.3(8) . .
Ni4 O19B C63 C64 125.7(9) . .
Ni4 O19A C63 O19B -25.9(7) . .
Ni4 O19A C63 C64 -126.3(7) . .
O8 Ni5 O20A C65 116.1(8) . .
O10 Ni5 O20A C65 -64.1(8) . .
O9 Ni5 O20A C65 -158.4(8) . .
O7 Ni5 O20A C65 22.4(8) . .
O1 Ni5 O20A C65 168.3(6) . .
O20B Ni5 O20A C65 -19.5(7) . .
Ni5 Ni5 O20A C65 -160.3(7) 7_565 .
Ni4 Ni5 O20A C65 35.0(10) . .
Ni7 Ni5 O20A C65 -76.7(9) . .
Ni2 Ni5 O20A C65 123.6(8) . .
O8 Ni5 O20B C65 -24.0(10) . .
O10 Ni5 O20B C65 157.4(10) . .
O9 Ni5 O20B C65 62.8(10) . .
O7 Ni5 O20B C65 -118.0(10) . .
O20A Ni5 O20B C65 21.4(8) . .
O1 Ni5 O20B C65 -167.7(7) . .
Ni5 Ni5 O20B C65 75.9(10) 7_565 .
Ni4 Ni5 O20B C65 -121.5(10) . .
Ni7 Ni5 O20B C65 160.7(9) . .
Ni2 Ni5 O20B C65 -31.7(12) . .
Ni5 O20B C65 O20A -21.3(8) . .
Ni5 O20B C65 C66 -112.0(9) . .
Ni5 O20A C65 O20B 21.0(8) . .
Ni5 O20A C65 C66 130.6(7) . .
